data_1517859
loop_
_publ_author_name
'Franke, Sebastian M.'
'Rosenzweig, Michael W.'
'Heinemann, Frank W.'
'Meyer, Karsten'

_publ_section_title
;
 Reactivity of uranium(iii) with H2E (E = S, Se, Te): synthesis of a
 series of mononuclear and dinuclear uranium(iv) hydrochalcogenido
 complexes
;
_journal_issue 1
_journal_name_full 'Chem. Sci.'
_journal_page_first 275
_journal_paper_doi 10.1039/C4SC02602K
_journal_volume 6
_journal_year 2015
_chemical_formula_moiety
;
 C108 H134 N2 O6 Te2 U2, 6.65(C6 H6), 0.35(C6 H14), 0.35(H2 O) 
;
_chemical_formula_sum 'C150 H179.5 N2 O6.35 Te2 U2'
_chemical_formula_weight 2843.32
_chemical_name_systematic
; 
 ? 
;
_space_group_IT_number 2
_symmetry_cell_setting triclinic
_symmetry_space_group_name_Hall '-P 1'
_symmetry_space_group_name_H-M 'P -1'
_atom_sites_solution_hydrogens mixed
_atom_sites_solution_primary direct
_atom_sites_solution_secondary difmap
_audit_creation_method SHELXL-97
_cell_angle_alpha 105.196(6)
_cell_angle_beta 102.968(7)
_cell_angle_gamma 101.507(7)
_cell_formula_units_Z 2
_cell_length_a 16.7730(6)
_cell_length_b 16.9230(16)
_cell_length_c 25.039(3)
_cell_measurement_reflns_used 302
_cell_measurement_temperature 150(2)
_cell_measurement_theta_max 20.00
_cell_measurement_theta_min 6.00
_cell_volume 6426.8(11)
_computing_cell_refinement 'EVALCCD (Duisenberg, 2003)'
_computing_data_collection 'COLLECT (Bruker-Nonius, 2002)'
_computing_data_reduction 'EVALCCD (Duisenberg, 2003)'
_computing_molecular_graphics 'SHELXTL 6.12 (Bruker AXS, 2002)'
_computing_publication_material 'SHELXTL 6.12 (Bruker AXS, 2002)'
_computing_structure_refinement 'SHELXTL 6.12 (Bruker AXS, 2002)'
_computing_structure_solution 'SHELXTL 6.12 (Bruker AXS, 2002)'
_diffrn_ambient_temperature 150(2)
_diffrn_detector_area_resol_mean 9
_diffrn_measured_fraction_theta_full 0.998
_diffrn_measured_fraction_theta_max 0.998
_diffrn_measurement_device_type 'Bruker-Nonius KappaCCD'
_diffrn_measurement_method
;
 \f- and \w-rotations with 1.30 \% and 117 sec per frame
;
_diffrn_radiation_monochromator graphite
_diffrn_radiation_source 'fine-focus sealed tube'
_diffrn_radiation_type MoK\a
_diffrn_radiation_wavelength 0.71073
_diffrn_reflns_av_R_equivalents 0.0421
_diffrn_reflns_av_sigmaI/netI 0.0292
_diffrn_reflns_limit_h_max 21
_diffrn_reflns_limit_h_min -21
_diffrn_reflns_limit_k_max 21
_diffrn_reflns_limit_k_min -21
_diffrn_reflns_limit_l_max 32
_diffrn_reflns_limit_l_min -32
_diffrn_reflns_number 160728
_diffrn_reflns_theta_full 27.10
_diffrn_reflns_theta_max 27.10
_diffrn_reflns_theta_min 2.82
_exptl_absorpt_coefficient_mu 3.019
_exptl_absorpt_correction_T_max 0.746
_exptl_absorpt_correction_T_min 0.532
_exptl_absorpt_correction_type multi-scan
_exptl_absorpt_process_details 'SADABS, Bruker-AXS, 2002'
_exptl_crystal_colour brown
_exptl_crystal_density_diffrn 1.469
_exptl_crystal_density_method 'not measured'
_exptl_crystal_description block
_exptl_crystal_F_000 2865
_exptl_crystal_size_max 0.40
_exptl_crystal_size_mid 0.19
_exptl_crystal_size_min 0.14
_refine_diff_density_max 1.269
_refine_diff_density_min -0.799
_refine_diff_density_rms 0.099
_refine_ls_extinction_method none
_refine_ls_goodness_of_fit_ref 1.165
_refine_ls_hydrogen_treatment mixed
_refine_ls_matrix_type fullcycle
_refine_ls_number_parameters 1661
_refine_ls_number_reflns 28322
_refine_ls_number_restraints 419
_refine_ls_restrained_S_all 1.194
_refine_ls_R_factor_all 0.0550
_refine_ls_R_factor_gt 0.0360
_refine_ls_shift/su_max 0.004
_refine_ls_shift/su_mean 0.000
_refine_ls_structure_factor_coef Fsqd
_refine_ls_weighting_details 'calc w=1/[\s^2^(Fo^2^)+(0.0200P)^2^+16.5222P] where P=(Fo^2^+2Fc^2^)/3'
_refine_ls_weighting_scheme calc
_refine_ls_wR_factor_gt 0.0750
_refine_ls_wR_factor_ref 0.0839
_reflns_number_gt 22974
_reflns_number_total 28322
_reflns_threshold_expression >2sigma(I)
_cod_data_source_file c4sc02602k2.cif
_cod_data_source_block sf1401
_cod_depositor_comments 'Adding full bibliography for 1517854--1517859.cif.'
_cod_original_cell_volume 6426.8(9)
_cod_original_sg_symbol_Hall -P1
_cod_original_sg_symbol_H-M P-1
_cod_original_formula_sum 'C150 H179.50 N2 O6.35 Te2 U2'
_cod_database_code 1517859

loop_
_symmetry_equiv_pos_as_xyz
'x, y, z'
'-x, -y, -z'

loop_
_atom_site_label
_atom_site_type_symbol
_atom_site_fract_x
_atom_site_fract_y
_atom_site_fract_z
_atom_site_U_iso_or_equiv
_atom_site_adp_type
_atom_site_occupancy
_atom_site_symmetry_multiplicity
_atom_site_calc_flag
_atom_site_refinement_flags
_atom_site_disorder_assembly
_atom_site_disorder_group
U1 U 0.109556(9) 0.258619(9) 0.713905(6) 0.02450(4) Uani 1 1 d . . .
U2A U 0.286654(19) 0.177281(19) 0.835702(13) 0.02137(8) Uani 0.50 1 d P A 1
Te1A Te 0.16465(8) 0.29348(9) 0.84844(6) 0.0286(3) Uani 0.50 1 d PD A 1
H1AA H 0.0898 0.2088 0.8627 0.034 Uiso 0.50 1 d PRD A 1
Te2A Te 0.19879(9) 0.10051(8) 0.70057(6) 0.0330(3) Uani 0.50 1 d PDU A 1
H2AA H 0.1192 0.0426 0.7192 0.040 Uiso 0.50 1 d PRD A 1
U2B U 0.311035(18) 0.17984(2) 0.831881(13) 0.02242(8) Uani 0.50 1 d P A 2
Te1B Te 0.16959(12) 0.29327(14) 0.85027(8) 0.0568(5) Uani 0.50 1 d PD A 2
H1BA H 0.0666 0.2100 0.8501 0.068 Uiso 0.50 1 d PRD A 2
Te2B Te 0.20263(15) 0.10409(15) 0.69932(9) 0.0680(6) Uani 0.50 1 d PDU A 2
H2BA H 0.1204 0.0260 0.7017 0.082 Uiso 0.50 1 d PRD A 2
O1 O -0.00124(16) 0.15541(17) 0.67320(11) 0.0292(6) Uani 1 1 d . A .
O2 O 0.04280(17) 0.34968(18) 0.69916(12) 0.0324(6) Uani 1 1 d . A .
O3 O 0.21978(16) 0.34467(17) 0.71466(11) 0.0273(6) Uani 1 1 d . A .
O4 O 0.39245(17) 0.27735(18) 0.82793(11) 0.0327(6) Uani 1 1 d . . .
O5A O 0.3674(3) 0.0956(3) 0.8481(2) 0.0270(12) Uani 0.50 1 d P A 1
O5B O 0.4090(4) 0.1167(3) 0.8348(2) 0.0285(12) Uani 0.50 1 d P A 2
O6 O 0.2320(3) 0.1109(2) 0.87858(14) 0.0719(14) Uani 1 1 d . . .
N1 N 0.08971(19) 0.2348(2) 0.60601(13) 0.0267(7) Uani 1 1 d . A .
N2 N 0.3884(3) 0.2525(2) 0.93835(14) 0.0414(10) Uani 1 1 d . . .
C1 C 0.0506(2) 0.1425(3) 0.57165(17) 0.0306(9) Uani 1 1 d . . .
H1A H 0.0887 0.1102 0.5863 0.037 Uiso 1 1 calc R A .
H1B H 0.0501 0.1356 0.5311 0.037 Uiso 1 1 calc R . .
C2 C -0.0378(2) 0.1009(2) 0.57103(17) 0.0275(8) Uani 1 1 d . A .
C3 C -0.0596(2) 0.1029(2) 0.62248(17) 0.0264(8) Uani 1 1 d . . .
C4 C -0.1389(2) 0.0536(2) 0.62104(18) 0.0280(8) Uani 1 1 d . A .
C5 C -0.1946(2) 0.0059(2) 0.56645(19) 0.0332(9) Uani 1 1 d . . .
H5A H -0.2484 -0.0279 0.5644 0.040 Uiso 1 1 calc R A .
C6 C -0.1763(2) 0.0048(3) 0.51492(19) 0.0355(10) Uani 1 1 d . A .
C7 C -0.0967(2) 0.0522(3) 0.51804(18) 0.0322(9) Uani 1 1 d . . .
H7A H -0.0823 0.0513 0.4833 0.039 Uiso 1 1 calc R A .
C8 C 0.0397(2) 0.2889(3) 0.58335(17) 0.0316(9) Uani 1 1 d . . .
H8A H 0.0233 0.2672 0.5405 0.038 Uiso 1 1 calc R A .
H8B H 0.0777 0.3474 0.5958 0.038 Uiso 1 1 calc R . .
C9 C -0.0398(3) 0.2942(3) 0.60124(18) 0.0326(9) Uani 1 1 d . A .
C10 C -0.0333(2) 0.3329(3) 0.65940(18) 0.0307(9) Uani 1 1 d . . .
C11 C -0.1032(3) 0.3547(3) 0.6761(2) 0.0352(10) Uani 1 1 d . A .
C12 C -0.1807(3) 0.3281(3) 0.6321(2) 0.0429(11) Uani 1 1 d . . .
H12A H -0.2292 0.3408 0.6420 0.051 Uiso 1 1 calc R A .
C13 C -0.1900(3) 0.2842(3) 0.5750(2) 0.0454(12) Uani 1 1 d . A .
C14 C -0.1186(3) 0.2697(3) 0.5598(2) 0.0381(10) Uani 1 1 d . . .
H14A H -0.1235 0.2425 0.5204 0.046 Uiso 1 1 calc R A .
C15 C 0.1770(2) 0.2553(3) 0.59741(17) 0.0317(9) Uani 1 1 d . . .
H15A H 0.2099 0.2205 0.6141 0.038 Uiso 1 1 calc R A .
H15B H 0.1700 0.2370 0.5553 0.038 Uiso 1 1 calc R . .
C16 C 0.2294(2) 0.3473(3) 0.62307(17) 0.0341(10) Uani 1 1 d . A .
C17 C 0.2502(2) 0.3896(3) 0.68223(17) 0.0290(9) Uani 1 1 d . . .
C18 C 0.3009(2) 0.4746(3) 0.70735(18) 0.0346(10) Uani 1 1 d . A .
C19 C 0.3338(3) 0.5099(3) 0.6699(2) 0.0537(14) Uani 1 1 d . . .
H19A H 0.3700 0.5665 0.6855 0.064 Uiso 1 1 calc R A .
C20 C 0.3175(4) 0.4681(4) 0.6114(2) 0.0634(17) Uani 1 1 d . A .
C21 C 0.2625(3) 0.3875(4) 0.5879(2) 0.0521(14) Uani 1 1 d . . .
H21A H 0.2470 0.3592 0.5474 0.062 Uiso 1 1 calc R A .
C22 C -0.1665(2) 0.0549(2) 0.67554(19) 0.0312(9) Uani 1 1 d . . .
C23 C -0.2101(4) 0.1475(3) 0.7548(2) 0.0542(14) Uani 1 1 d . . .
H23A H -0.2198 0.2045 0.7700 0.065 Uiso 1 1 calc R A .
C24 C -0.2779(3) -0.0090(3) 0.7176(3) 0.0532(14) Uani 1 1 d . . .
H24A H -0.3322 -0.0542 0.7081 0.064 Uiso 1 1 calc R A .
C25 C -0.1265(4) 0.0495(4) 0.7783(3) 0.0623(16) Uani 1 1 d . . .
H25A H -0.0810 0.0427 0.8088 0.075 Uiso 1 1 calc R A .
C26 C -0.1824(3) 0.1422(3) 0.7000(2) 0.0392(10) Uani 1 1 d . A .
H26A H -0.1297 0.1881 0.7090 0.047 Uiso 1 1 calc R . .
H26B H -0.2272 0.1506 0.6704 0.047 Uiso 1 1 calc R . .
C27 C -0.0987(3) 0.0404(3) 0.7222(2) 0.0469(12) Uani 1 1 d . A .
H27A H -0.0434 0.0826 0.7309 0.056 Uiso 1 1 calc R . .
H27B H -0.0914 -0.0172 0.7076 0.056 Uiso 1 1 calc R . .
C28 C -0.2923(4) 0.0781(3) 0.7401(3) 0.0565(15) Uani 1 1 d . A .
H28A H -0.3114 0.0820 0.7751 0.068 Uiso 1 1 calc R . .
H28B H -0.3372 0.0859 0.7104 0.068 Uiso 1 1 calc R . .
C29 C -0.2088(4) -0.0222(4) 0.7634(3) 0.0686(17) Uani 1 1 d . A .
H29A H -0.1987 -0.0783 0.7482 0.082 Uiso 1 1 calc R . .
H29B H -0.2271 -0.0205 0.7985 0.082 Uiso 1 1 calc R . .
C30 C -0.2506(3) -0.0140(3) 0.6625(2) 0.0436(11) Uani 1 1 d . A .
H30A H -0.2958 -0.0059 0.6331 0.052 Uiso 1 1 calc R . .
H30B H -0.2429 -0.0710 0.6466 0.052 Uiso 1 1 calc R . .
C31 C -0.1416(4) 0.1356(4) 0.7997(2) 0.0671(18) Uani 1 1 d . A .
H31A H -0.1586 0.1408 0.8356 0.081 Uiso 1 1 calc R . .
H31B H -0.0882 0.1808 0.8090 0.081 Uiso 1 1 calc R . .
C32 C -0.2414(3) -0.0460(3) 0.4574(2) 0.0521(14) Uani 1 1 d . . .
H32A H -0.2574 -0.1061 0.4548 0.078 Uiso 1 1 calc R A .
H32B H -0.2172 -0.0401 0.4260 0.078 Uiso 1 1 calc R . .
H32C H -0.2919 -0.0247 0.4541 0.078 Uiso 1 1 calc R . .
C33 C -0.0936(3) 0.4079(3) 0.7382(2) 0.0376(10) Uani 1 1 d . . .
C34 C -0.0572(4) 0.4160(3) 0.8442(2) 0.0554(14) Uani 1 1 d . . .
H34A H -0.0412 0.3841 0.8714 0.066 Uiso 1 1 calc R A .
C35 C -0.0124(3) 0.5470(3) 0.8181(3) 0.0527(14) Uani 1 1 d . . .
H35A H 0.0334 0.6011 0.8287 0.063 Uiso 1 1 calc R A .
C36 C -0.1656(3) 0.4852(3) 0.8061(3) 0.0613(16) Uani 1 1 d . . .
H36A H -0.2203 0.4988 0.8084 0.074 Uiso 1 1 calc R A .
C37 C -0.0694(3) 0.3613(3) 0.7819(2) 0.0425(11) Uani 1 1 d . A .
H37A H -0.1147 0.3078 0.7718 0.051 Uiso 1 1 calc R . .
H37B H -0.0160 0.3462 0.7793 0.051 Uiso 1 1 calc R . .
C38 C -0.1766(3) 0.4301(3) 0.7444(3) 0.0532(14) Uani 1 1 d . A .
H38A H -0.1940 0.4609 0.7171 0.064 Uiso 1 1 calc R . .
H38B H -0.2224 0.3769 0.7340 0.064 Uiso 1 1 calc R . .
C39 C 0.0128(3) 0.4981(3) 0.8596(2) 0.0572(15) Uani 1 1 d . A .
H39A H 0.0667 0.4846 0.8568 0.069 Uiso 1 1 calc R . .
H39B H 0.0216 0.5336 0.8999 0.069 Uiso 1 1 calc R . .
C40 C -0.0956(3) 0.5681(3) 0.8226(3) 0.0649(17) Uani 1 1 d . A .
H40A H -0.1114 0.6007 0.7963 0.078 Uiso 1 1 calc R . .
H40B H -0.0883 0.6035 0.8626 0.078 Uiso 1 1 calc R . .
C41 C -0.0239(3) 0.4933(3) 0.7562(2) 0.0430(11) Uani 1 1 d . A .
H41A H 0.0306 0.4816 0.7531 0.052 Uiso 1 1 calc R . .
H41B H -0.0400 0.5255 0.7296 0.052 Uiso 1 1 calc R . .
C42 C -0.1418(4) 0.4371(4) 0.8477(3) 0.0706(19) Uani 1 1 d . A .
H42A H -0.1874 0.3838 0.8376 0.085 Uiso 1 1 calc R . .
H42B H -0.1354 0.4722 0.8877 0.085 Uiso 1 1 calc R . .
C43 C -0.2757(3) 0.2555(4) 0.5294(3) 0.0685(17) Uani 1 1 d . . .
H43A H -0.2872 0.1955 0.5069 0.103 Uiso 1 1 calc R A .
H43B H -0.2752 0.2901 0.5036 0.103 Uiso 1 1 calc R . .
H43C H -0.3203 0.2624 0.5483 0.103 Uiso 1 1 calc R . .
C44 C 0.3170(3) 0.5256(3) 0.77064(18) 0.0335(9) Uani 1 1 d . . .
C45 C 0.3723(4) 0.5350(3) 0.8753(2) 0.0648(18) Uani 1 1 d . . .
H45A H 0.3983 0.5055 0.9015 0.078 Uiso 1 1 calc R A .
C46 C 0.3922(3) 0.6685(3) 0.8495(3) 0.0566(15) Uani 1 1 d . . .
H46A H 0.4317 0.7261 0.8584 0.068 Uiso 1 1 calc R A .
C47 C 0.2484(3) 0.5894(3) 0.8455(2) 0.0480(12) Uani 1 1 d . . .
H47A H 0.1928 0.5951 0.8521 0.058 Uiso 1 1 calc R A .
C48 C 0.3591(3) 0.4832(3) 0.8121(2) 0.0497(13) Uani 1 1 d . A .
H48A H 0.4148 0.4788 0.8064 0.060 Uiso 1 1 calc R . .
H48B H 0.3228 0.4249 0.8034 0.060 Uiso 1 1 calc R . .
C49 C 0.2333(3) 0.5369(3) 0.78214(19) 0.0383(10) Uani 1 1 d . A .
H49A H 0.1935 0.4803 0.7732 0.046 Uiso 1 1 calc R . .
H49B H 0.2070 0.5660 0.7564 0.046 Uiso 1 1 calc R . .
C50 C 0.4317(4) 0.6226(4) 0.8888(3) 0.077(2) Uani 1 1 d . A .
H50A H 0.4869 0.6169 0.8827 0.092 Uiso 1 1 calc R . .
H50B H 0.4423 0.6561 0.9298 0.092 Uiso 1 1 calc R . .
C51 C 0.3083(3) 0.6782(3) 0.8592(3) 0.0533(13) Uani 1 1 d . A .
H51A H 0.2825 0.7081 0.8338 0.064 Uiso 1 1 calc R . .
H51B H 0.3177 0.7123 0.8999 0.064 Uiso 1 1 calc R . .
C52 C 0.3759(3) 0.6163(3) 0.7860(2) 0.0506(13) Uani 1 1 d . A .
H52A H 0.4309 0.6122 0.7788 0.061 Uiso 1 1 calc R . .
H52B H 0.3494 0.6459 0.7606 0.061 Uiso 1 1 calc R . .
C53 C 0.2889(4) 0.5445(3) 0.8849(2) 0.0614(16) Uani 1 1 d . A .
H53A H 0.2984 0.5778 0.9258 0.074 Uiso 1 1 calc R . .
H53B H 0.2501 0.4876 0.8768 0.074 Uiso 1 1 calc R . .
C54 C 0.3576(5) 0.5125(5) 0.5746(3) 0.100(3) Uani 1 1 d U . .
H54A H 0.3860 0.4758 0.5531 0.150 Uiso 1 1 calc R A .
H54B H 0.3994 0.5662 0.5997 0.150 Uiso 1 1 calc R . .
H54C H 0.3133 0.5243 0.5473 0.150 Uiso 1 1 calc R . .
C55 C 0.4180(3) 0.3456(2) 0.94604(17) 0.0387(11) Uani 1 1 d . A .
H55A H 0.4409 0.3771 0.9880 0.046 Uiso 1 1 calc R . .
H55B H 0.3679 0.3645 0.9308 0.046 Uiso 1 1 calc R . .
C56 C 0.4849(3) 0.3708(2) 0.91738(17) 0.0334(9) Uani 1 1 d . . .
C57 C 0.4689(3) 0.3369(2) 0.85740(17) 0.0292(9) Uani 1 1 d . A .
C58 C 0.5295(3) 0.3620(3) 0.82991(17) 0.0305(9) Uani 1 1 d . . .
C59 C 0.6047(3) 0.4237(3) 0.86605(19) 0.0363(10) Uani 1 1 d . A .
H59A H 0.6466 0.4428 0.8488 0.044 Uiso 1 1 calc R . .
C60 C 0.6216(3) 0.4590(3) 0.92585(19) 0.0415(11) Uani 1 1 d . . .
C61 C 0.5612(3) 0.4312(3) 0.95081(18) 0.0395(11) Uani 1 1 d . A .
H61A H 0.5717 0.4537 0.9915 0.047 Uiso 1 1 calc R . .
C62 C 0.4610(4) 0.2170(3) 0.9550(2) 0.0624(18) Uani 1 1 d . A .
H62A H 0.5061 0.2632 0.9867 0.075 Uiso 0.50 1 calc PR B 1
H62B H 0.4414 0.1724 0.9716 0.075 Uiso 0.50 1 calc PR B 1
H62C H 0.4758 0.2309 0.9968 0.075 Uiso 0.50 1 d PR B 2
H62D H 0.5087 0.2496 0.9469 0.075 Uiso 0.50 1 d PR B 2
C63A C 0.4962(5) 0.1849(5) 0.9173(3) 0.0273(16) Uani 0.50 1 d P A 1
C64A C 0.4545(5) 0.1169(5) 0.8658(3) 0.0249(17) Uani 0.50 1 d P A 1
C65A C 0.4996(5) 0.0702(4) 0.8348(3) 0.0233(15) Uani 0.50 1 d P A 1
C66A C 0.5888(5) 0.1023(5) 0.8554(3) 0.0273(16) Uani 0.50 1 d P A 1
H66A H 0.6214 0.0724 0.8355 0.033 Uiso 0.50 1 calc PR A 1
C67A C 0.6334(6) 0.1759(6) 0.9035(4) 0.035(2) Uani 0.50 1 d P A 1
C68A C 0.5845(2) 0.2137(2) 0.93393(16) 0.0331(18) Uani 0.50 1 d P A 1
H68A H 0.6124 0.2615 0.9678 0.040 Uiso 0.50 1 calc PR A 1
C63B C 0.4588(2) 0.1223(2) 0.93099(16) 0.0303(17) Uani 0.50 1 d PR A 2
C64B C 0.4368(2) 0.0767(2) 0.87243(16) 0.0274(17) Uani 0.50 1 d PR A 2
C65B C 0.4372(2) -0.0082(2) 0.85501(16) 0.0323(18) Uani 0.50 1 d PR A 2
C66B C 0.4597(2) -0.0476(2) 0.89616(16) 0.043(2) Uani 0.50 1 d PR A 2
H66B H 0.4628 -0.1034 0.8844 0.051 Uiso 0.50 1 d PR A 2
C67B C 0.4768(7) -0.0032(6) 0.9557(4) 0.044(2) Uani 0.50 1 d PU A 2
C68B C 0.4816(5) 0.0831(6) 0.9709(4) 0.045(2) Uani 0.50 1 d P A 2
H68B H 0.5017 0.1162 1.0108 0.054 Uiso 0.50 1 calc PR A 2
C69 C 0.3322(4) 0.2460(3) 0.97649(18) 0.0515(14) Uani 1 1 d . A .
H69A H 0.2836 0.2680 0.9631 0.062 Uiso 1 1 calc R . .
H69B H 0.3647 0.2840 1.0162 0.062 Uiso 1 1 calc R . .
C70 C 0.2976(4) 0.1589(3) 0.97954(19) 0.0514(14) Uani 1 1 d . . .
C71 C 0.2442(4) 0.0927(3) 0.92954(19) 0.0528(14) Uani 1 1 d . A .
C72 C 0.2069(3) 0.0123(3) 0.9323(2) 0.0457(12) Uani 1 1 d . . .
C73 C 0.2285(4) 0.0024(3) 0.9870(2) 0.0554(14) Uani 1 1 d . A .
H73A H 0.2046 -0.0514 0.9903 0.067 Uiso 1 1 calc R . .
C74 C 0.2823(4) 0.0652(3) 1.0366(2) 0.0592(15) Uani 1 1 d . . .
C75 C 0.3154(4) 0.1440(3) 1.0323(2) 0.0518(13) Uani 1 1 d . A .
H75A H 0.3510 0.1889 1.0660 0.062 Uiso 1 1 calc R . .
C76 C 0.5204(2) 0.3220(3) 0.76578(17) 0.0304(9) Uani 1 1 d . A .
C77 C 0.4258(3) 0.2764(4) 0.66176(19) 0.0476(13) Uani 1 1 d . A .
H77A H 0.3695 0.2750 0.6369 0.057 Uiso 1 1 calc R . .
C78 C 0.5830(3) 0.3276(3) 0.68270(18) 0.0344(9) Uani 1 1 d . A .
H78A H 0.6301 0.3602 0.6720 0.041 Uiso 1 1 calc R . .
C79 C 0.5174(3) 0.1867(3) 0.69108(18) 0.0356(10) Uani 1 1 d . A .
H79A H 0.5216 0.1271 0.6852 0.043 Uiso 1 1 calc R . .
C80 C 0.4346(3) 0.3217(3) 0.72586(18) 0.0400(11) Uani 1 1 d . . .
H80A H 0.3868 0.2921 0.7368 0.048 Uiso 1 1 calc R A .
H80B H 0.4318 0.3810 0.7310 0.048 Uiso 1 1 calc R . .
C81 C 0.5256(3) 0.2293(2) 0.75470(17) 0.0312(9) Uani 1 1 d . . .
H81A H 0.5807 0.2289 0.7792 0.037 Uiso 1 1 calc R A .
H81B H 0.4795 0.1967 0.7656 0.037 Uiso 1 1 calc R . .
C82 C 0.4975(3) 0.3268(3) 0.6447(2) 0.0456(12) Uani 1 1 d . . .
H82A H 0.4922 0.2998 0.6034 0.055 Uiso 1 1 calc R A .
H82B H 0.4935 0.3858 0.6502 0.055 Uiso 1 1 calc R . .
C83 C 0.5888(3) 0.2365(3) 0.67344(19) 0.0363(10) Uani 1 1 d . . .
H83A H 0.6449 0.2369 0.6970 0.044 Uiso 1 1 calc R A .
H83B H 0.5832 0.2086 0.6322 0.044 Uiso 1 1 calc R . .
C84 C 0.5916(3) 0.3692(3) 0.74657(17) 0.0324(9) Uani 1 1 d . . .
H84A H 0.5899 0.4290 0.7532 0.039 Uiso 1 1 calc R A .
H84B H 0.6475 0.3696 0.7705 0.039 Uiso 1 1 calc R . .
C85 C 0.4323(3) 0.1850(3) 0.65333(19) 0.0474(13) Uani 1 1 d . . .
H85A H 0.3857 0.1525 0.6638 0.057 Uiso 1 1 calc R A .
H85B H 0.4267 0.1564 0.6122 0.057 Uiso 1 1 calc R . .
C86 C 0.7060(3) 0.5240(4) 0.9616(2) 0.0601(15) Uani 1 1 d . A .
H86A H 0.7137 0.5312 1.0027 0.090 Uiso 1 1 calc R . .
H86B H 0.7063 0.5786 0.9550 0.090 Uiso 1 1 calc R . .
H86C H 0.7525 0.5040 0.9501 0.090 Uiso 1 1 calc R . .
C87A C 0.4560(5) -0.0117(4) 0.7836(3) 0.0199(15) Uani 0.50 1 d P A 1
C88A C 0.3532(5) -0.1584(5) 0.7513(4) 0.0346(19) Uani 0.50 1 d P A 1
H88A H 0.3194 -0.2026 0.7635 0.042 Uiso 0.50 1 calc PR A 1
C89A C 0.4733(6) -0.1353(6) 0.7095(4) 0.034(2) Uani 0.50 1 d P A 1
H89A H 0.5163 -0.1609 0.6949 0.041 Uiso 0.50 1 calc PR A 1
C90A C 0.3532(6) -0.0746(6) 0.6828(3) 0.029(2) Uani 0.50 1 d P A 1
H90A H 0.3164 -0.0610 0.6510 0.035 Uiso 0.50 1 calc PR A 1
C91A C 0.4003(5) -0.0766(5) 0.8020(3) 0.0265(19) Uani 0.50 1 d PU A 1
H91A H 0.3584 -0.0513 0.8174 0.032 Uiso 0.50 1 calc PR A 1
H91B H 0.4364 -0.0905 0.8334 0.032 Uiso 0.50 1 calc PR A 1
C92A C 0.3992(5) 0.0077(5) 0.7332(3) 0.0272(16) Uani 0.50 1 d P A 1
H92A H 0.3569 0.0344 0.7469 0.033 Uiso 0.50 1 calc PR A 1
H92B H 0.4348 0.0482 0.7200 0.033 Uiso 0.50 1 calc PR A 1
C93A C 0.4164(8) -0.1959(7) 0.7159(4) 0.042(3) Uani 0.50 1 d PU A 1
H93A H 0.4464 -0.2285 0.7370 0.050 Uiso 0.50 1 calc PR A 1
H93B H 0.3815 -0.2357 0.6772 0.050 Uiso 0.50 1 calc PR A 1
C94A C 0.4174(6) -0.1142(6) 0.6601(4) 0.036(2) Uani 0.50 1 d P A 1
H94A H 0.4532 -0.0740 0.6469 0.043 Uiso 0.50 1 calc PR A 1
H94B H 0.3876 -0.1667 0.6269 0.043 Uiso 0.50 1 calc PR A 1
C95A C 0.5201(5) -0.0532(5) 0.7597(3) 0.0282(17) Uani 0.50 1 d P A 1
H95A H 0.5557 -0.0131 0.7463 0.034 Uiso 0.50 1 calc PR A 1
H95B H 0.5580 -0.0660 0.7909 0.034 Uiso 0.50 1 calc PR A 1
C96A C 0.2976(6) -0.1362(6) 0.7030(4) 0.034(2) Uani 0.50 1 d P A 1
H96A H 0.2660 -0.1887 0.6701 0.041 Uiso 0.50 1 calc PR A 1
H96B H 0.2556 -0.1098 0.7174 0.041 Uiso 0.50 1 calc PR A 1
C97A C 0.7256(6) 0.2086(7) 0.9193(5) 0.060(3) Uani 0.50 1 d P A 1
H97A H 0.7487 0.2317 0.9616 0.090 Uiso 0.50 1 calc PR A 1
H97B H 0.7401 0.2536 0.9025 0.090 Uiso 0.50 1 calc PR A 1
H97C H 0.7499 0.1623 0.9046 0.090 Uiso 0.50 1 calc PR A 1
C87B C 0.4254(5) -0.0567(5) 0.7901(4) 0.032(2) Uani 0.50 1 d P A 2
C88B C 0.4791(7) -0.0564(6) 0.7041(4) 0.047(2) Uani 0.50 1 d P A 2
H88B H 0.5223 -0.0237 0.6904 0.056 Uiso 0.50 1 calc PR A 2
C89B C 0.4266(7) -0.1969(7) 0.7314(4) 0.038(2) Uani 0.50 1 d PU A 2
H89B H 0.4346 -0.2541 0.7310 0.046 Uiso 0.50 1 calc PR A 2
C90B C 0.3234(7) -0.1122(8) 0.6882(5) 0.052(3) Uani 0.50 1 d P A 2
H90B H 0.2651 -0.1167 0.6646 0.063 Uiso 0.50 1 calc PR A 2
C91B C 0.4915(6) -0.0099(5) 0.7676(4) 0.033(2) Uani 0.50 1 d P A 2
H91C H 0.4863 0.0486 0.7721 0.040 Uiso 0.50 1 calc PR A 2
H91D H 0.5493 -0.0056 0.7908 0.040 Uiso 0.50 1 calc PR A 2
C92B C 0.3351(6) -0.0678(6) 0.7517(4) 0.045(2) Uani 0.50 1 d P A 2
H92C H 0.2926 -0.1015 0.7647 0.054 Uiso 0.50 1 calc PR A 2
H92D H 0.3248 -0.0112 0.7563 0.054 Uiso 0.50 1 calc PR A 2
C93B C 0.4911(8) -0.1448(6) 0.6971(5) 0.048(3) Uani 0.50 1 d P A 2
H93C H 0.5515 -0.1404 0.7147 0.057 Uiso 0.50 1 calc PR A 2
H93D H 0.4750 -0.1780 0.6555 0.057 Uiso 0.50 1 calc PR A 2
C94B C 0.3356(8) -0.2022(7) 0.6809(6) 0.078(4) Uani 0.50 1 d P A 2
H94C H 0.3396 -0.2274 0.6415 0.094 Uiso 0.50 1 calc PR A 2
H94D H 0.2859 -0.2393 0.6857 0.094 Uiso 0.50 1 calc PR A 2
C95B C 0.4350(7) -0.1488(6) 0.7810(5) 0.049(3) Uani 0.50 1 d P A 2
H95C H 0.4922 -0.1436 0.8056 0.059 Uiso 0.50 1 calc PR A 2
H95D H 0.3931 -0.1785 0.7965 0.059 Uiso 0.50 1 calc PR A 2
C96B C 0.3899(8) -0.0631(7) 0.6677(4) 0.055(3) Uani 0.50 1 d P A 2
H96C H 0.3828 -0.0054 0.6715 0.066 Uiso 0.50 1 calc PR A 2
H96D H 0.3823 -0.0927 0.6264 0.066 Uiso 0.50 1 calc PR A 2
C97B C 0.4962(9) -0.0480(9) 1.0004(6) 0.076(4) Uani 0.50 1 d PU A 2
H97D H 0.4731 -0.1097 0.9818 0.114 Uiso 0.50 1 calc PR A 2
H97E H 0.4700 -0.0290 1.0310 0.114 Uiso 0.50 1 calc PR A 2
H97F H 0.5579 -0.0341 1.0173 0.114 Uiso 0.50 1 calc PR A 2
C98 C 0.1452(3) -0.0610(3) 0.8797(2) 0.0401(10) Uani 1 1 d U A .
C99 C 0.1292(4) -0.1664(4) 0.7828(3) 0.0744(17) Uani 1 1 d U A .
H99A H 0.1604 -0.1857 0.7544 0.089 Uiso 1 1 calc R . .
C100 C 0.0442(3) -0.2110(3) 0.8446(2) 0.0527(12) Uani 1 1 d U A .
H10A H 0.0197 -0.2593 0.8573 0.063 Uiso 1 1 calc R . .
C101 C 0.0096(5) -0.1079(4) 0.7963(3) 0.0839(19) Uani 1 1 d U A .
H10B H -0.0379 -0.0884 0.7766 0.101 Uiso 1 1 calc R . .
C102 C 0.1913(4) -0.0931(4) 0.8373(3) 0.0673(17) Uani 1 1 d U . .
H10C H 0.2371 -0.1143 0.8563 0.081 Uiso 1 1 calc R A .
H10D H 0.2179 -0.0457 0.8252 0.081 Uiso 1 1 calc R . .
C103 C 0.0701(4) -0.0336(4) 0.8496(3) 0.0670(16) Uani 1 1 d U . .
H10E H 0.0918 0.0153 0.8372 0.080 Uiso 1 1 calc R A .
H10F H 0.0383 -0.0151 0.8773 0.080 Uiso 1 1 calc R . .
C104 C 0.0945(4) -0.2394(3) 0.8040(3) 0.0678(16) Uani 1 1 d U . .
H10G H 0.0576 -0.2890 0.7705 0.081 Uiso 1 1 calc R A .
H10H H 0.1422 -0.2571 0.8242 0.081 Uiso 1 1 calc R . .
C105 C -0.0258(4) -0.1801(4) 0.8157(3) 0.0695(16) Uani 1 1 d U . .
H10I H -0.0657 -0.2273 0.7819 0.083 Uiso 1 1 calc R A .
H10J H -0.0579 -0.1611 0.8431 0.083 Uiso 1 1 calc R . .
C106 C 0.1044(4) -0.1374(3) 0.8973(2) 0.0550(13) Uani 1 1 d U . .
H10K H 0.1499 -0.1577 0.9174 0.066 Uiso 1 1 calc R A .
H10L H 0.0723 -0.1181 0.9246 0.066 Uiso 1 1 calc R . .
C107 C 0.0595(5) -0.1338(5) 0.7562(3) 0.087(2) Uani 1 1 d U . .
H10M H 0.0842 -0.0844 0.7452 0.104 Uiso 1 1 calc R A .
H10N H 0.0213 -0.1787 0.7205 0.104 Uiso 1 1 calc R . .
C108 C 0.3050(5) 0.0475(4) 1.0937(3) 0.084(2) Uani 1 1 d . A .
H10O H 0.3430 0.0993 1.1239 0.126 Uiso 1 1 calc R . .
H10P H 0.3336 0.0021 1.0898 0.126 Uiso 1 1 calc R . .
H10Q H 0.2530 0.0297 1.1042 0.126 Uiso 1 1 calc R . .
C201 C -0.0586(4) 0.1442(4) 0.3997(3) 0.0649(16) Uani 1 1 d . . .
H20A H -0.1122 0.1048 0.3917 0.078 Uiso 1 1 calc R . .
C202 C -0.0540(4) 0.2280(4) 0.4080(3) 0.0655(16) Uani 1 1 d . . .
H20B H -0.1038 0.2471 0.4057 0.079 Uiso 1 1 calc R . .
C203 C 0.0241(5) 0.2845(4) 0.4198(3) 0.0678(17) Uani 1 1 d . . .
H20C H 0.0283 0.3432 0.4259 0.081 Uiso 1 1 calc R . .
C204 C 0.0964(4) 0.2565(4) 0.4227(3) 0.0678(17) Uani 1 1 d . . .
H20D H 0.1502 0.2954 0.4305 0.081 Uiso 1 1 calc R . .
C205 C 0.0894(4) 0.1713(4) 0.4143(3) 0.0660(16) Uani 1 1 d . . .
H20E H 0.1386 0.1511 0.4165 0.079 Uiso 1 1 calc R . .
C206 C 0.0116(4) 0.1160(4) 0.4026(3) 0.0673(17) Uani 1 1 d . . .
H20F H 0.0068 0.0572 0.3964 0.081 Uiso 1 1 calc R . .
C301 C 0.4845(2) 0.2193(3) 0.4625(2) 0.0777(17) Uani 1 1 d GU . .
H30C H 0.5272 0.1901 0.4664 0.093 Uiso 1 1 calc R . .
C302 C 0.4109(3) 0.1931(2) 0.4773(2) 0.0669(16) Uani 1 1 d GU . .
H30D H 0.4034 0.1461 0.4914 0.080 Uiso 1 1 calc R . .
C303 C 0.3484(2) 0.2358(3) 0.4716(2) 0.095(2) Uani 1 1 d GU . .
H30E H 0.2981 0.2180 0.4817 0.114 Uiso 1 1 calc R . .
C304 C 0.3594(3) 0.3047(3) 0.4510(3) 0.115(3) Uani 1 1 d GU . .
H30F H 0.3167 0.3339 0.4470 0.137 Uiso 1 1 calc R . .
C305 C 0.4330(4) 0.3309(3) 0.4361(3) 0.121(3) Uani 1 1 d GU . .
H30G H 0.4405 0.3780 0.4220 0.146 Uiso 1 1 calc R . .
C306 C 0.4955(3) 0.2882(3) 0.4418(3) 0.111(2) Uani 1 1 d GU . .
H30H H 0.5458 0.3061 0.4317 0.133 Uiso 1 1 calc R . .
C401 C 0.5829(4) 0.0421(4) 0.5303(3) 0.0654(16) Uani 1 1 d . . .
H401 H 0.6407 0.0714 0.5511 0.078 Uiso 1 1 calc R . .
C402 C 0.5552(4) 0.0251(4) 0.4717(3) 0.0688(18) Uani 1 1 d . . .
H402 H 0.5940 0.0427 0.4519 0.083 Uiso 1 1 calc R . .
C403 C 0.4724(4) -0.0171(4) 0.4415(2) 0.0657(17) Uani 1 1 d . . .
H403 H 0.4536 -0.0289 0.4008 0.079 Uiso 1 1 calc R . .
C501 C 0.8263(4) 0.3993(5) 0.4011(3) 0.144(3) Uani 1 1 d GU . .
H50C H 0.7760 0.3670 0.4051 0.173 Uiso 1 1 calc R . .
C502 C 0.8460(4) 0.3771(4) 0.3491(3) 0.132(3) Uani 1 1 d GU . .
H50D H 0.8091 0.3296 0.3175 0.158 Uiso 1 1 calc R . .
C503 C 0.9197(5) 0.4242(4) 0.3434(2) 0.120(3) Uani 1 1 d GU . .
H50E H 0.9332 0.4090 0.3078 0.144 Uiso 1 1 calc R . .
C504 C 0.9737(4) 0.4936(4) 0.3896(3) 0.128(3) Uani 1 1 d GU . .
H50F H 1.0241 0.5258 0.3857 0.154 Uiso 1 1 calc R . .
C505 C 0.9540(5) 0.5158(4) 0.4416(3) 0.156(3) Uani 1 1 d GU . .
H50G H 0.9909 0.5632 0.4732 0.187 Uiso 1 1 calc R . .
C506 C 0.8803(6) 0.4687(5) 0.4474(3) 0.171(4) Uani 1 1 d GU . .
H50H H 0.8669 0.4838 0.4829 0.205 Uiso 1 1 calc R . .
C601 C 0.3381(4) 0.2469(4) 0.2318(3) 0.114(2) Uani 1 1 d GU . .
H60A H 0.3505 0.2126 0.2555 0.137 Uiso 1 1 calc R . .
C602 C 0.2574(3) 0.2265(3) 0.1934(3) 0.098(2) Uani 1 1 d GU . .
H60B H 0.2146 0.1783 0.1908 0.117 Uiso 1 1 calc R . .
C603 C 0.2393(3) 0.2767(4) 0.1589(2) 0.106(2) Uani 1 1 d GU . .
H60C H 0.1842 0.2627 0.1326 0.128 Uiso 1 1 calc R . .
C604 C 0.3019(4) 0.3472(3) 0.1627(3) 0.109(2) Uani 1 1 d GU . .
H60D H 0.2896 0.3815 0.1391 0.131 Uiso 1 1 calc R . .
C605 C 0.3827(3) 0.3676(3) 0.2011(3) 0.117(3) Uani 1 1 d GU . .
H60E H 0.4255 0.4158 0.2038 0.141 Uiso 1 1 calc R . .
C606 C 0.4007(3) 0.3174(4) 0.2357(3) 0.137(3) Uani 1 1 d GU . .
H60F H 0.4559 0.3314 0.2619 0.164 Uiso 1 1 calc R . .
C701 C 0.1973(5) 0.4620(5) 0.3980(3) 0.129(3) Uani 1 1 d GU . .
H70A H 0.1513 0.4619 0.4143 0.155 Uiso 1 1 calc R . .
C702 C 0.1870(4) 0.4011(4) 0.3456(3) 0.126(3) Uani 1 1 d GU . .
H70B H 0.1339 0.3594 0.3261 0.151 Uiso 1 1 calc R . .
C703 C 0.2542(5) 0.4013(4) 0.3217(2) 0.130(3) Uani 1 1 d GU . .
H70C H 0.2472 0.3597 0.2859 0.156 Uiso 1 1 calc R . .
C704 C 0.3319(4) 0.4623(5) 0.3503(3) 0.133(3) Uani 1 1 d GU . .
H70D H 0.3779 0.4624 0.3340 0.160 Uiso 1 1 calc R . .
C705 C 0.3422(4) 0.5232(4) 0.4027(3) 0.139(3) Uani 1 1 d GU . .
H70E H 0.3953 0.5649 0.4223 0.167 Uiso 1 1 calc R . .
C706 C 0.2750(6) 0.5231(4) 0.4266(2) 0.137(3) Uani 1 1 d GU . .
H70F H 0.2821 0.5647 0.4624 0.164 Uiso 1 1 calc R . .
C801 C -0.0043(7) 0.1252(6) 0.9732(4) 0.123(4) Uani 0.65 1 d PGU C 1
H80C H -0.0285 0.0656 0.9630 0.148 Uiso 0.65 1 calc PR C 1
C802 C -0.0566(4) 0.1780(8) 0.9654(4) 0.112(4) Uani 0.65 1 d PGU C 1
H80D H -0.1165 0.1545 0.9499 0.135 Uiso 0.65 1 calc PR C 1
C803 C -0.0212(6) 0.2652(7) 0.9803(5) 0.127(4) Uani 0.65 1 d PGU C 1
H80E H -0.0570 0.3013 0.9750 0.152 Uiso 0.65 1 calc PR C 1
C804 C 0.0664(7) 0.2996(6) 1.0029(5) 0.143(5) Uani 0.65 1 d PGU C 1
H80F H 0.0905 0.3593 1.0131 0.171 Uiso 0.65 1 calc PR C 1
C805 C 0.1187(4) 0.2469(8) 1.0107(4) 0.135(4) Uani 0.65 1 d PGU C 1
H80G H 0.1786 0.2704 1.0261 0.162 Uiso 0.65 1 calc PR C 1
C806 C 0.0833(6) 0.1596(7) 0.9958(4) 0.122(4) Uani 0.65 1 d PGU C 1
H80H H 0.1191 0.1236 1.0011 0.146 Uiso 0.65 1 calc PR C 1
C811 C -0.0738(12) 0.0458(16) 0.9388(9) 0.094(6) Uani 0.35 1 d PU D 2
H81C H -0.1009 0.0121 0.8980 0.141 Uiso 0.35 1 calc PR D 2
H81D H -0.1010 0.0913 0.9495 0.141 Uiso 0.35 1 calc PR D 2
H81E H -0.0801 0.0090 0.9628 0.141 Uiso 0.35 1 calc PR D 2
C812 C 0.0111(10) 0.0808(11) 0.9473(7) 0.057(3) Uani 0.35 1 d PU D 2
H81F H 0.0170 0.1168 0.9222 0.068 Uiso 0.35 1 calc PR D 2
H81G H 0.0379 0.0346 0.9357 0.068 Uiso 0.35 1 calc PR D 2
C813 C 0.0534(13) 0.1294(13) 1.0040(8) 0.075(4) Uani 0.35 1 d PU D 2
H81H H 0.1142 0.1305 1.0120 0.090 Uiso 0.35 1 calc PR D 2
H81I H 0.0297 0.1027 1.0298 0.090 Uiso 0.35 1 calc PR D 2
C814 C 0.0459(14) 0.2254(13) 1.0182(8) 0.078(4) Uani 0.35 1 d PU D 2
H81J H -0.0140 0.2263 1.0142 0.093 Uiso 0.35 1 calc PR D 2
H81K H 0.0809 0.2600 1.0581 0.093 Uiso 0.35 1 calc PR D 2
C815 C 0.0763(12) 0.2577(12) 0.9771(7) 0.064(4) Uani 0.35 1 d PU D 2
H81L H 0.0470 0.2172 0.9376 0.076 Uiso 0.35 1 calc PR D 2
H81M H 0.1380 0.2630 0.9848 0.076 Uiso 0.35 1 calc PR D 2
C816 C 0.0616(16) 0.3416(16) 0.9799(9) 0.102(7) Uani 0.35 1 d PU D 2
H81N H 0.0821 0.3616 0.9508 0.154 Uiso 0.35 1 calc PR D 2
H81O H 0.0923 0.3823 1.0185 0.154 Uiso 0.35 1 calc PR D 2
H81P H 0.0005 0.3365 0.9724 0.154 Uiso 0.35 1 calc PR D 2
C901 C 0.7242(8) 0.2828(7) 0.9134(5) 0.100(4) Uani 0.50 1 d PGU E 2
H901 H 0.7256 0.3118 0.8857 0.120 Uiso 0.50 1 calc PR E 2
C902 C 0.6673(6) 0.2030(7) 0.8980(4) 0.091(4) Uani 0.50 1 d PGU E 2
H902 H 0.6297 0.1774 0.8598 0.109 Uiso 0.50 1 calc PR E 2
C903 C 0.6652(6) 0.1606(5) 0.9386(5) 0.090(3) Uani 0.50 1 d PGU E 2
H903 H 0.6263 0.1061 0.9280 0.108 Uiso 0.50 1 calc PR E 2
C904 C 0.7201(7) 0.1981(7) 0.9945(4) 0.083(3) Uani 0.50 1 d PGU E 2
H904 H 0.7187 0.1691 1.0221 0.099 Uiso 0.50 1 calc PR E 2
C905 C 0.7770(6) 0.2779(7) 1.0098(4) 0.097(4) Uani 0.50 1 d PGU E 2
H905 H 0.8146 0.3035 1.0480 0.116 Uiso 0.50 1 calc PR E 2
C906 C 0.7791(6) 0.3203(5) 0.9693(5) 0.111(4) Uani 0.50 1 d PGU E 2
H906 H 0.8180 0.3748 0.9798 0.134 Uiso 0.50 1 calc PR E 2
O100 O 0.0814(5) 0.1559(4) 0.8925(3) 0.0253(16) Uani 0.35 1 d P F 2
H10X H 0.0696 0.1191 0.8592 0.038 Uiso 0.35 1 d PRD F 2
H10Y H 0.1190 0.1880 0.9222 0.038 Uiso 0.35 1 d PRD F 2

loop_
_atom_site_aniso_label
_atom_site_aniso_U_11
_atom_site_aniso_U_22
_atom_site_aniso_U_33
_atom_site_aniso_U_23
_atom_site_aniso_U_13
_atom_site_aniso_U_12
U1 0.02235(7) 0.02535(8) 0.02090(7) 0.00413(5) 0.00522(5) 0.00153(5)
U2A 0.02617(16) 0.01846(16) 0.02012(16) 0.00542(12) 0.01038(12) 0.00446(11)
Te1A 0.0431(6) 0.0231(7) 0.0308(8) 0.0132(6) 0.0238(5) 0.0128(5)
Te2A 0.0417(7) 0.0250(6) 0.0216(8) -0.0015(5) -0.0097(6) 0.0190(5)
U2B 0.02333(16) 0.02248(17) 0.01965(16) 0.00674(13) 0.00516(12) 0.00370(11)
Te1B 0.0718(11) 0.0674(13) 0.0282(9) 0.0141(9) 0.0076(7) 0.0226(9)
Te2B 0.0845(14) 0.0810(13) 0.0347(11) 0.0071(10) 0.0105(10) 0.0375(11)
O1 0.0238(14) 0.0303(15) 0.0251(14) 0.0054(11) 0.0039(11) -0.0025(11)
O2 0.0227(14) 0.0381(16) 0.0346(16) 0.0068(13) 0.0083(12) 0.0112(12)
O3 0.0225(13) 0.0285(14) 0.0251(14) 0.0066(11) 0.0037(11) 0.0006(11)
O4 0.0311(15) 0.0380(16) 0.0241(14) 0.0035(12) 0.0026(12) 0.0139(13)
O5A 0.031(3) 0.022(3) 0.028(3) 0.005(2) 0.011(2) 0.009(2)
O5B 0.034(3) 0.024(3) 0.030(3) 0.011(2) 0.008(3) 0.013(3)
O6 0.135(4) 0.0249(17) 0.0262(17) 0.0111(14) -0.009(2) -0.009(2)
N1 0.0200(16) 0.0297(18) 0.0228(16) 0.0013(13) 0.0049(13) 0.0012(13)
N2 0.073(3) 0.0180(17) 0.0216(17) 0.0030(13) -0.0003(17) 0.0082(17)
C1 0.024(2) 0.035(2) 0.0242(19) 0.0004(17) 0.0051(16) 0.0037(17)
C2 0.0202(18) 0.0238(19) 0.030(2) 0.0006(16) 0.0045(15) 0.0020(15)
C3 0.0216(18) 0.0226(19) 0.030(2) 0.0049(15) 0.0030(15) 0.0042(15)
C4 0.0221(19) 0.0213(19) 0.039(2) 0.0075(16) 0.0094(17) 0.0060(15)
C5 0.0207(19) 0.024(2) 0.047(3) 0.0005(18) 0.0097(18) 0.0016(16)
C6 0.022(2) 0.030(2) 0.037(2) -0.0072(18) 0.0012(17) 0.0049(17)
C7 0.027(2) 0.032(2) 0.028(2) -0.0034(17) 0.0036(16) 0.0080(17)
C8 0.027(2) 0.038(2) 0.028(2) 0.0119(18) 0.0077(16) 0.0025(17)
C9 0.027(2) 0.032(2) 0.038(2) 0.0129(18) 0.0089(18) 0.0056(17)
C10 0.023(2) 0.028(2) 0.040(2) 0.0144(18) 0.0073(17) 0.0039(16)
C11 0.028(2) 0.028(2) 0.052(3) 0.0147(19) 0.0155(19) 0.0078(17)
C12 0.025(2) 0.041(3) 0.063(3) 0.016(2) 0.014(2) 0.0079(19)
C13 0.027(2) 0.045(3) 0.057(3) 0.016(2) 0.000(2) 0.006(2)
C14 0.031(2) 0.036(2) 0.041(2) 0.014(2) 0.0033(19) 0.0048(19)
C15 0.0190(19) 0.046(3) 0.025(2) 0.0058(18) 0.0090(15) 0.0019(17)
C16 0.022(2) 0.045(3) 0.029(2) 0.0108(19) 0.0056(16) -0.0015(18)
C17 0.0192(18) 0.036(2) 0.027(2) 0.0109(17) 0.0030(15) -0.0010(16)
C18 0.023(2) 0.037(2) 0.036(2) 0.0150(19) 0.0019(17) -0.0028(17)
C19 0.043(3) 0.052(3) 0.051(3) 0.022(3) 0.004(2) -0.016(2)
C20 0.057(3) 0.074(4) 0.044(3) 0.026(3) 0.013(3) -0.025(3)
C21 0.038(3) 0.078(4) 0.032(2) 0.024(3) 0.008(2) -0.006(2)
C22 0.026(2) 0.0188(19) 0.048(3) 0.0124(17) 0.0128(18) 0.0006(16)
C23 0.066(4) 0.039(3) 0.058(3) 0.010(2) 0.037(3) 0.002(2)
C24 0.049(3) 0.040(3) 0.074(4) 0.020(3) 0.034(3) 0.000(2)
C25 0.054(3) 0.084(4) 0.060(4) 0.048(3) 0.019(3) 0.006(3)
C26 0.041(3) 0.025(2) 0.051(3) 0.0080(19) 0.023(2) 0.0010(18)
C27 0.041(3) 0.051(3) 0.056(3) 0.029(3) 0.017(2) 0.009(2)
C28 0.061(3) 0.043(3) 0.073(4) 0.016(3) 0.044(3) 0.006(3)
C29 0.081(4) 0.060(4) 0.084(4) 0.044(3) 0.043(4) 0.012(3)
C30 0.037(3) 0.026(2) 0.066(3) 0.013(2) 0.021(2) 0.0014(19)
C31 0.085(4) 0.061(4) 0.050(3) 0.018(3) 0.035(3) -0.007(3)
C32 0.029(2) 0.055(3) 0.044(3) -0.013(2) 0.002(2) -0.001(2)
C33 0.028(2) 0.028(2) 0.060(3) 0.010(2) 0.021(2) 0.0091(18)
C34 0.071(4) 0.042(3) 0.058(3) 0.009(2) 0.039(3) 0.015(3)
C35 0.038(3) 0.026(2) 0.084(4) -0.002(2) 0.025(3) 0.006(2)
C36 0.040(3) 0.041(3) 0.096(5) -0.002(3) 0.036(3) 0.010(2)
C37 0.051(3) 0.028(2) 0.050(3) 0.006(2) 0.030(2) 0.008(2)
C38 0.030(2) 0.040(3) 0.083(4) 0.003(3) 0.026(3) 0.007(2)
C39 0.053(3) 0.048(3) 0.059(3) -0.006(3) 0.025(3) 0.009(3)
C40 0.048(3) 0.034(3) 0.098(5) -0.009(3) 0.029(3) 0.011(2)
C41 0.032(2) 0.028(2) 0.069(3) 0.012(2) 0.019(2) 0.0072(19)
C42 0.064(4) 0.052(3) 0.080(4) -0.012(3) 0.047(3) -0.003(3)
C43 0.034(3) 0.072(4) 0.079(4) 0.013(3) -0.006(3) 0.009(3)
C44 0.029(2) 0.024(2) 0.038(2) 0.0088(17) 0.0019(18) -0.0016(17)
C45 0.100(5) 0.044(3) 0.032(3) -0.003(2) -0.014(3) 0.038(3)
C46 0.043(3) 0.029(3) 0.074(4) -0.005(2) 0.010(3) -0.003(2)
C47 0.050(3) 0.036(3) 0.053(3) 0.008(2) 0.017(2) 0.008(2)
C48 0.061(3) 0.033(3) 0.039(3) 0.000(2) -0.009(2) 0.019(2)
C49 0.032(2) 0.037(2) 0.041(2) 0.014(2) 0.0065(19) 0.0004(19)
C50 0.061(4) 0.060(4) 0.063(4) -0.027(3) -0.020(3) 0.021(3)
C51 0.060(3) 0.028(2) 0.063(3) 0.007(2) 0.011(3) 0.012(2)
C52 0.034(3) 0.031(3) 0.071(4) 0.006(2) 0.010(2) -0.006(2)
C53 0.111(5) 0.031(3) 0.033(3) 0.005(2) 0.015(3) 0.012(3)
C54 0.102(5) 0.112(5) 0.065(4) 0.039(4) 0.029(4) -0.036(4)
C55 0.070(3) 0.019(2) 0.022(2) 0.0032(16) 0.008(2) 0.012(2)
C56 0.050(3) 0.022(2) 0.026(2) 0.0052(16) 0.0028(18) 0.0165(18)
C57 0.034(2) 0.024(2) 0.026(2) 0.0044(16) 0.0003(16) 0.0164(17)
C58 0.031(2) 0.028(2) 0.028(2) 0.0037(16) 0.0002(16) 0.0156(17)
C59 0.034(2) 0.029(2) 0.040(2) 0.0022(18) 0.0032(19) 0.0151(18)
C60 0.045(3) 0.031(2) 0.034(2) -0.0027(18) -0.002(2) 0.011(2)
C61 0.059(3) 0.025(2) 0.025(2) -0.0002(17) -0.001(2) 0.015(2)
C62 0.102(5) 0.027(2) 0.034(3) 0.006(2) -0.020(3) 0.016(3)
C63A 0.040(5) 0.022(4) 0.019(4) 0.008(3) 0.005(3) 0.010(3)
C64A 0.039(5) 0.016(4) 0.029(4) 0.012(3) 0.016(4) 0.014(4)
C65A 0.033(4) 0.019(4) 0.022(4) 0.008(3) 0.011(3) 0.010(3)
C66A 0.031(4) 0.023(4) 0.027(4) 0.007(3) 0.012(3) 0.003(3)
C67A 0.050(6) 0.032(5) 0.027(4) 0.011(4) 0.016(4) 0.014(4)
C68A 0.041(5) 0.025(4) 0.022(4) 0.001(3) 0.003(3) 0.001(4)
C63B 0.029(4) 0.034(4) 0.028(4) 0.008(3) 0.005(3) 0.016(4)
C64B 0.030(4) 0.027(4) 0.027(4) 0.010(3) 0.007(3) 0.012(4)
C65B 0.029(4) 0.028(4) 0.047(5) 0.018(4) 0.016(4) 0.008(3)
C66B 0.066(6) 0.029(5) 0.055(6) 0.024(4) 0.033(5) 0.029(5)
C67B 0.050(4) 0.043(4) 0.047(4) 0.024(3) 0.013(3) 0.020(3)
C68B 0.023(4) 0.043(5) 0.053(6) -0.003(4) -0.008(4) 0.021(4)
C69 0.088(4) 0.030(2) 0.020(2) 0.0056(18) 0.004(2) -0.005(2)
C70 0.089(4) 0.029(2) 0.028(2) 0.0134(19) 0.006(2) 0.005(2)
C71 0.093(4) 0.031(2) 0.025(2) 0.0139(19) 0.002(2) 0.009(3)
C72 0.072(3) 0.028(2) 0.035(2) 0.0148(19) 0.011(2) 0.009(2)
C73 0.087(4) 0.036(3) 0.041(3) 0.021(2) 0.012(3) 0.009(3)
C74 0.098(5) 0.046(3) 0.034(3) 0.024(2) 0.011(3) 0.016(3)
C75 0.080(4) 0.039(3) 0.026(2) 0.011(2) 0.001(2) 0.009(3)
C76 0.0203(19) 0.031(2) 0.033(2) 0.0056(17) 0.0013(16) 0.0055(16)
C77 0.023(2) 0.086(4) 0.027(2) 0.014(2) 0.0011(17) 0.015(2)
C78 0.027(2) 0.035(2) 0.036(2) 0.0113(18) 0.0063(17) 0.0001(17)
C79 0.039(2) 0.027(2) 0.036(2) 0.0019(18) 0.0194(19) 0.0016(18)
C80 0.030(2) 0.060(3) 0.031(2) 0.008(2) 0.0083(18) 0.024(2)
C81 0.032(2) 0.027(2) 0.031(2) 0.0052(17) 0.0106(17) 0.0043(17)
C82 0.041(3) 0.065(3) 0.033(2) 0.020(2) 0.008(2) 0.017(2)
C83 0.032(2) 0.036(2) 0.038(2) 0.0066(19) 0.0141(19) 0.0039(18)
C84 0.034(2) 0.025(2) 0.032(2) 0.0069(17) 0.0028(17) 0.0047(17)
C85 0.035(2) 0.056(3) 0.030(2) -0.007(2) 0.0127(19) -0.012(2)
C86 0.053(3) 0.056(3) 0.042(3) -0.012(2) -0.002(2) 0.004(3)
C87A 0.021(4) 0.017(4) 0.023(4) 0.007(3) 0.009(3) 0.003(3)
C88A 0.039(5) 0.021(4) 0.045(5) 0.012(4) 0.022(4) 0.000(3)
C89A 0.035(5) 0.033(5) 0.039(5) 0.002(4) 0.024(4) 0.015(4)
C90A 0.034(6) 0.036(5) 0.022(4) 0.010(4) 0.016(4) 0.012(4)
C91A 0.028(4) 0.024(3) 0.029(3) 0.009(3) 0.013(3) 0.005(3)
C92A 0.035(4) 0.022(4) 0.027(4) 0.009(3) 0.010(3) 0.011(3)
C93A 0.049(4) 0.031(4) 0.042(4) 0.007(3) 0.007(3) 0.017(3)
C94A 0.041(5) 0.033(5) 0.028(4) 0.001(4) 0.017(4) 0.003(4)
C95A 0.028(4) 0.028(4) 0.029(4) 0.004(3) 0.014(3) 0.010(3)
C96A 0.031(5) 0.032(5) 0.036(5) 0.004(4) 0.014(4) 0.004(4)
C97A 0.039(6) 0.051(7) 0.058(7) -0.019(5) 0.005(5) 0.002(5)
C87B 0.031(5) 0.024(5) 0.043(5) 0.007(4) 0.026(4) 0.002(4)
C88B 0.059(6) 0.031(5) 0.057(6) 0.012(4) 0.037(5) 0.009(4)
C89B 0.048(4) 0.026(4) 0.041(4) 0.013(3) 0.007(3) 0.013(3)
C90B 0.041(7) 0.054(8) 0.043(7) -0.008(6) 0.019(5) -0.005(6)
C91B 0.029(5) 0.026(4) 0.044(5) 0.008(4) 0.018(4) 0.000(4)
C92B 0.038(5) 0.035(5) 0.047(6) -0.007(4) 0.018(4) -0.001(4)
C93B 0.063(7) 0.023(5) 0.060(7) 0.000(4) 0.044(6) 0.007(5)
C94B 0.083(9) 0.040(6) 0.085(9) -0.021(6) 0.050(8) -0.016(6)
C95B 0.072(7) 0.025(5) 0.066(7) 0.018(5) 0.044(6) 0.016(5)
C96B 0.080(9) 0.042(6) 0.032(6) -0.004(5) 0.020(5) 0.013(6)
C97B 0.097(8) 0.075(7) 0.076(7) 0.041(6) 0.025(6) 0.047(6)
C98 0.058(3) 0.029(2) 0.040(2) 0.0165(18) 0.021(2) 0.0114(19)
C99 0.077(3) 0.059(3) 0.078(3) -0.002(2) 0.052(3) -0.005(2)
C100 0.059(3) 0.035(2) 0.068(3) 0.018(2) 0.031(2) 0.004(2)
C101 0.078(4) 0.061(3) 0.093(4) 0.033(3) -0.010(3) 0.005(3)
C102 0.064(3) 0.048(3) 0.072(3) -0.005(3) 0.039(3) -0.010(3)
C103 0.077(4) 0.041(3) 0.076(4) 0.023(3) 0.006(3) 0.012(3)
C104 0.064(3) 0.038(3) 0.092(4) -0.002(3) 0.040(3) 0.002(2)
C105 0.056(3) 0.054(3) 0.094(4) 0.022(3) 0.022(3) 0.008(3)
C106 0.073(3) 0.039(3) 0.056(3) 0.021(2) 0.025(3) 0.008(2)
C107 0.097(4) 0.071(3) 0.073(3) 0.028(3) 0.015(3) -0.014(3)
C108 0.141(7) 0.061(4) 0.046(3) 0.035(3) 0.010(4) 0.013(4)
C201 0.075(4) 0.058(4) 0.061(4) 0.019(3) 0.023(3) 0.016(3)
C202 0.080(4) 0.073(4) 0.056(4) 0.024(3) 0.020(3) 0.042(4)
C203 0.107(5) 0.038(3) 0.057(4) 0.016(3) 0.015(3) 0.025(3)
C204 0.065(4) 0.066(4) 0.059(4) 0.022(3) 0.001(3) 0.004(3)
C205 0.069(4) 0.076(4) 0.064(4) 0.030(3) 0.018(3) 0.035(3)
C206 0.094(5) 0.045(3) 0.070(4) 0.024(3) 0.027(4) 0.027(3)
C301 0.066(4) 0.068(4) 0.115(5) 0.042(3) 0.033(3) 0.029(3)
C302 0.064(3) 0.055(3) 0.073(4) 0.019(3) 0.017(3) 0.002(3)
C303 0.067(4) 0.076(4) 0.136(5) 0.016(4) 0.048(4) 0.011(3)
C304 0.082(4) 0.093(5) 0.186(7) 0.052(5) 0.043(5) 0.047(4)
C305 0.116(5) 0.105(5) 0.193(7) 0.088(5) 0.072(5) 0.054(4)
C306 0.099(5) 0.096(5) 0.180(6) 0.070(5) 0.080(5) 0.041(4)
C401 0.061(4) 0.053(3) 0.079(4) 0.026(3) 0.005(3) 0.020(3)
C402 0.088(5) 0.080(4) 0.080(4) 0.050(4) 0.053(4) 0.051(4)
C403 0.101(5) 0.064(4) 0.036(3) 0.010(3) 0.019(3) 0.038(4)
C501 0.191(8) 0.136(6) 0.133(6) 0.043(5) 0.081(6) 0.068(6)
C502 0.180(8) 0.131(6) 0.113(6) 0.067(5) 0.051(6) 0.059(6)
C503 0.183(8) 0.103(5) 0.103(5) 0.053(4) 0.056(5) 0.058(5)
C504 0.220(8) 0.069(4) 0.119(6) 0.042(4) 0.068(6) 0.056(5)
C505 0.253(9) 0.087(5) 0.134(6) 0.022(5) 0.087(6) 0.045(6)
C506 0.238(9) 0.125(7) 0.150(7) 0.009(6) 0.101(7) 0.051(6)
C601 0.089(4) 0.105(5) 0.171(6) 0.062(4) 0.052(4) 0.037(4)
C602 0.088(4) 0.088(4) 0.144(5) 0.055(4) 0.052(4) 0.040(3)
C603 0.111(5) 0.097(5) 0.131(5) 0.044(4) 0.059(4) 0.036(4)
C604 0.120(5) 0.091(4) 0.150(5) 0.048(4) 0.075(4) 0.051(4)
C605 0.097(4) 0.091(4) 0.188(6) 0.052(4) 0.077(4) 0.032(4)
C606 0.094(5) 0.126(5) 0.199(6) 0.055(5) 0.051(5) 0.037(4)
C701 0.190(7) 0.117(6) 0.109(6) 0.063(5) 0.058(6) 0.057(5)
C702 0.174(7) 0.115(6) 0.100(5) 0.056(5) 0.027(5) 0.049(6)
C703 0.189(8) 0.113(6) 0.099(6) 0.041(5) 0.040(5) 0.061(6)
C704 0.184(7) 0.115(6) 0.127(6) 0.069(5) 0.048(6) 0.057(5)
C705 0.198(8) 0.101(5) 0.125(6) 0.074(5) 0.017(6) 0.038(6)
C706 0.221(8) 0.101(5) 0.103(6) 0.063(5) 0.040(6) 0.043(6)
C801 0.101(7) 0.165(9) 0.118(7) 0.047(7) 0.065(6) 0.029(7)
C802 0.074(6) 0.172(9) 0.111(7) 0.068(7) 0.043(6) 0.031(6)
C803 0.089(7) 0.170(9) 0.139(8) 0.059(8) 0.043(6) 0.052(7)
C804 0.111(8) 0.170(10) 0.146(8) 0.045(8) 0.045(7) 0.036(7)
C805 0.100(7) 0.167(10) 0.142(8) 0.038(8) 0.057(7) 0.037(7)
C806 0.095(7) 0.157(9) 0.135(8) 0.046(8) 0.069(6) 0.041(7)
C811 0.066(11) 0.133(15) 0.075(11) 0.019(11) 0.043(9) 0.004(11)
C812 0.056(5) 0.067(5) 0.057(5) 0.020(4) 0.036(4) 0.015(4)
C813 0.073(7) 0.098(8) 0.068(7) 0.027(6) 0.047(6) 0.019(7)
C814 0.090(8) 0.096(8) 0.059(7) 0.029(7) 0.046(6) 0.016(7)
C815 0.079(8) 0.081(9) 0.049(7) 0.024(7) 0.049(6) 0.021(7)
C816 0.113(14) 0.114(15) 0.064(11) 0.004(11) 0.039(11) 0.012(13)
C901 0.114(8) 0.105(8) 0.116(8) 0.063(7) 0.051(7) 0.051(7)
C902 0.107(8) 0.111(8) 0.094(7) 0.052(7) 0.056(7) 0.060(7)
C903 0.089(7) 0.109(8) 0.106(7) 0.045(7) 0.051(6) 0.061(6)
C904 0.083(7) 0.107(8) 0.097(7) 0.050(7) 0.054(6) 0.055(6)
C905 0.089(7) 0.111(8) 0.107(8) 0.033(7) 0.037(7) 0.056(6)
C906 0.110(8) 0.098(8) 0.137(9) 0.040(7) 0.043(7) 0.041(7)
O100 0.031(4) 0.023(4) 0.021(4) 0.003(3) 0.017(3) -0.001(3)

loop_
_atom_type_symbol
_atom_type_description
_atom_type_scat_dispersion_real
_atom_type_scat_dispersion_imag
_atom_type_scat_source
C C 0.0033 0.0016 'International Tables Vol C Tables 4.2.6.8 and 6.1.1.4'
H H 0.0000 0.0000 'International Tables Vol C Tables 4.2.6.8 and 6.1.1.4'
N N 0.0061 0.0033 'International Tables Vol C Tables 4.2.6.8 and 6.1.1.4'
O O 0.0106 0.0060 'International Tables Vol C Tables 4.2.6.8 and 6.1.1.4'
Te Te -0.5308 1.6751 'International Tables Vol C Tables 4.2.6.8 and 6.1.1.4'
U U -9.6767 9.6646 'International Tables Vol C Tables 4.2.6.8 and 6.1.1.4'

loop_
_geom_angle_atom_site_label_1
_geom_angle_atom_site_label_2
_geom_angle_atom_site_label_3
_geom_angle
_geom_angle_site_symmetry_1
O3 U1 O1 153.61(10) .
O3 U1 O2 87.26(10) .
O1 U1 O2 92.80(11) .
O3 U1 N1 77.70(10) .
O1 U1 N1 76.48(10) .
O2 U1 N1 78.32(11) .
O3 U1 Te1A 94.72(7) .
O1 U1 Te1A 110.47(8) .
O2 U1 Te1A 106.44(8) .
N1 U1 Te1A 171.00(7) .
O3 U1 Te1B 93.89(8) .
O1 U1 Te1B 111.15(8) .
O2 U1 Te1B 107.44(8) .
N1 U1 Te1B 169.74(8) .
Te1A U1 Te1B 1.32(6) .
O3 U1 Te2B 91.00(8) .
O1 U1 Te2B 82.12(9) .
O2 U1 Te2B 164.82(8) .
N1 U1 Te2B 86.58(8) .
Te1A U1 Te2B 88.73(5) .
Te1B U1 Te2B 87.72(5) .
O3 U1 Te2A 92.57(8) .
O1 U1 Te2A 80.94(8) .
O2 U1 Te2A 165.46(8) .
N1 U1 Te2A 87.43(8) .
Te1A U1 Te2A 88.07(4) .
Te1B U1 Te2A 87.09(5) .
Te2B U1 Te2A 1.65(7) .
O6 U2A O5A 77.6(2) .
O6 U2A O4 153.47(12) .
O5A U2A O4 92.79(16) .
O6 U2A N2 79.83(13) .
O5A U2A N2 75.29(16) .
O4 U2A N2 73.79(11) .
O6 U2A Te1A 89.92(14) .
O5A U2A Te1A 165.24(15) .
O4 U2A Te1A 95.05(7) .
N2 U2A Te1A 94.94(9) .
O6 U2A Te2A 112.17(10) .
O5A U2A Te2A 100.97(14) .
O4 U2A Te2A 93.82(7) .
N2 U2A Te2A 166.68(10) .
Te1A U2A Te2A 90.96(4) .
U2A Te1A U1 90.49(4) .
U2A Te1A H1AA 89.6 .
U1 Te1A H1AA 106.7 .
U2A Te1A H1BA 98.5 .
U1 Te1A H1BA 96.7 .
U2A Te2A U1 87.03(4) .
U2A Te2A H2AA 84.3 .
U1 Te2A H2AA 90.3 .
U2A Te2A H2BA 97.4 .
U1 Te2A H2BA 99.3 .
O4 U2B O5B 87.57(17) .
O4 U2B O6 153.18(11) .
O5B U2B O6 99.48(19) .
O4 U2B N2 79.94(12) .
O5B U2B N2 83.58(17) .
O6 U2B N2 75.23(12) .
O4 U2B Te2B 98.70(9) .
O5B U2B Te2B 102.61(15) .
O6 U2B Te2B 104.84(10) .
N2 U2B Te2B 173.64(10) .
O4 U2B Te1B 91.75(9) .
O5B U2B Te1B 170.90(15) .
O6 U2B Te1B 77.24(12) .
N2 U2B Te1B 87.36(10) .
Te2B U2B Te1B 86.47(5) .
U1 Te1B U2B 89.33(5) .
U1 Te1B H1AA 104.4 .
U2B Te1B H1AA 96.6 .
U1 Te1B H1BA 94.4 .
U2B Te1B H1BA 104.9 .
U2B Te2B U1 91.14(6) .
U2B Te2B H2AA 89.2 .
U1 Te2B H2AA 89.0 .
U2B Te2B H2BA 100.9 .
U1 Te2B H2BA 97.6 .
C3 O1 U1 147.1(2) .
C10 O2 U1 126.1(2) .
C17 O3 U1 141.6(2) .
C57 O4 U2B 143.4(3) .
C57 O4 U2A 144.4(2) .
C64A O5A U2A 128.1(4) .
C64B O5B U2B 128.7(4) .
C71 O6 U2A 144.0(4) .
C71 O6 U2B 138.5(4) .
C8 N1 C1 111.1(3) .
C8 N1 C15 109.4(3) .
C1 N1 C15 104.7(3) .
C8 N1 U1 112.7(2) .
C1 N1 U1 110.7(2) .
C15 N1 U1 107.9(2) .
C62 N2 C69 110.5(4) .
C62 N2 C55 111.7(4) .
C69 N2 C55 105.7(3) .
C62 N2 U2B 109.3(3) .
C69 N2 U2B 113.5(3) .
C55 N2 U2B 106.1(2) .
C62 N2 U2A 116.2(3) .
C69 N2 U2A 103.9(3) .
C55 N2 U2A 108.2(2) .
N1 C1 C2 118.6(3) .
N1 C1 H1A 107.7 .
C2 C1 H1A 107.7 .
N1 C1 H1B 107.7 .
C2 C1 H1B 107.7 .
H1A C1 H1B 107.1 .
C7 C2 C3 119.4(4) .
C7 C2 C1 118.3(4) .
C3 C2 C1 121.9(3) .
O1 C3 C4 121.9(3) .
O1 C3 C2 117.1(3) .
C4 C3 C2 121.0(3) .
C5 C4 C3 116.4(4) .
C5 C4 C22 120.4(3) .
C3 C4 C22 123.1(3) .
C6 C5 C4 124.0(4) .
C6 C5 H5A 118.0 .
C4 C5 H5A 118.0 .
C7 C6 C5 118.0(4) .
C7 C6 C32 121.3(4) .
C5 C6 C32 120.8(4) .
C6 C7 C2 121.1(4) .
C6 C7 H7A 119.4 .
C2 C7 H7A 119.4 .
N1 C8 C9 117.0(3) .
N1 C8 H8A 108.0 .
C9 C8 H8A 108.0 .
N1 C8 H8B 108.0 .
C9 C8 H8B 108.0 .
H8A C8 H8B 107.3 .
C14 C9 C10 119.2(4) .
C14 C9 C8 120.6(4) .
C10 C9 C8 119.8(4) .
O2 C10 C9 117.6(4) .
O2 C10 C11 121.0(4) .
C9 C10 C11 121.3(4) .
C12 C11 C10 116.1(4) .
C12 C11 C33 122.2(4) .
C10 C11 C33 121.7(4) .
C13 C12 C11 123.4(4) .
C13 C12 H12A 118.3 .
C11 C12 H12A 118.3 .
C14 C13 C12 118.5(4) .
C14 C13 C43 120.4(5) .
C12 C13 C43 121.0(5) .
C13 C14 C9 121.2(4) .
C13 C14 H14A 119.4 .
C9 C14 H14A 119.4 .
C16 C15 N1 116.8(3) .
C16 C15 H15A 108.1 .
N1 C15 H15A 108.1 .
C16 C15 H15B 108.1 .
N1 C15 H15B 108.1 .
H15A C15 H15B 107.3 .
C21 C16 C17 119.9(4) .
C21 C16 C15 119.3(4) .
C17 C16 C15 120.6(4) .
O3 C17 C16 116.8(3) .
O3 C17 C18 121.6(4) .
C16 C17 C18 121.6(4) .
C19 C18 C17 115.2(4) .
C19 C18 C44 122.0(4) .
C17 C18 C44 122.8(4) .
C20 C19 C18 124.4(5) .
C20 C19 H19A 117.8 .
C18 C19 H19A 117.8 .
C21 C20 C19 118.2(4) .
C21 C20 C54 121.7(5) .
C19 C20 C54 120.0(5) .
C20 C21 C16 120.4(5) .
C20 C21 H21A 119.8 .
C16 C21 H21A 119.8 .
C4 C22 C27 112.1(3) .
C4 C22 C26 108.3(3) .
C27 C22 C26 109.6(4) .
C4 C22 C30 112.3(4) .
C27 C22 C30 107.4(4) .
C26 C22 C30 107.1(3) .
C31 C23 C28 109.9(5) .
C31 C23 C26 109.4(5) .
C28 C23 C26 109.2(4) .
C31 C23 H23A 109.5 .
C28 C23 H23A 109.5 .
C26 C23 H23A 109.5 .
C28 C24 C29 110.2(5) .
C28 C24 C30 108.5(4) .
C29 C24 C30 110.0(4) .
C28 C24 H24A 109.4 .
C29 C24 H24A 109.4 .
C30 C24 H24A 109.4 .
C31 C25 C29 110.7(5) .
C31 C25 C27 110.4(4) .
C29 C25 C27 107.4(5) .
C31 C25 H25A 109.4 .
C29 C25 H25A 109.4 .
C27 C25 H25A 109.4 .
C23 C26 C22 110.7(4) .
C23 C26 H26A 109.5 .
C22 C26 H26A 109.5 .
C23 C26 H26B 109.5 .
C22 C26 H26B 109.5 .
H26A C26 H26B 108.1 .
C22 C27 C25 110.0(4) .
C22 C27 H27A 109.7 .
C25 C27 H27A 109.7 .
C22 C27 H27B 109.7 .
C25 C27 H27B 109.7 .
H27A C27 H27B 108.2 .
C24 C28 C23 109.9(4) .
C24 C28 H28A 109.7 .
C23 C28 H28A 109.7 .
C24 C28 H28B 109.7 .
C23 C28 H28B 109.7 .
H28A C28 H28B 108.2 .
C24 C29 C25 108.3(4) .
C24 C29 H29A 110.0 .
C25 C29 H29A 110.0 .
C24 C29 H29B 110.0 .
C25 C29 H29B 110.0 .
H29A C29 H29B 108.4 .
C24 C30 C22 111.0(4) .
C24 C30 H30A 109.4 .
C22 C30 H30A 109.4 .
C24 C30 H30B 109.4 .
C22 C30 H30B 109.4 .
H30A C30 H30B 108.0 .
C23 C31 C25 110.6(5) .
C23 C31 H31A 109.5 .
C25 C31 H31A 109.5 .
C23 C31 H31B 109.5 .
C25 C31 H31B 109.5 .
H31A C31 H31B 108.1 .
C6 C32 H32A 109.5 .
C6 C32 H32B 109.5 .
H32A C32 H32B 109.5 .
C6 C32 H32C 109.5 .
H32A C32 H32C 109.5 .
H32B C32 H32C 109.5 .
C11 C33 C37 112.2(3) .
C11 C33 C38 111.9(4) .
C37 C33 C38 106.9(4) .
C11 C33 C41 110.1(4) .
C37 C33 C41 108.4(4) .
C38 C33 C41 107.1(4) .
C39 C34 C37 109.1(4) .
C39 C34 C42 109.7(4) .
C37 C34 C42 108.5(5) .
C39 C34 H34A 109.8 .
C37 C34 H34A 109.8 .
C42 C34 H34A 109.8 .
C41 C35 C40 109.5(5) .
C41 C35 C39 109.8(4) .
C40 C35 C39 109.7(5) .
C41 C35 H35A 109.3 .
C40 C35 H35A 109.3 .
C39 C35 H35A 109.3 .
C42 C36 C40 109.4(5) .
C42 C36 C38 109.5(4) .
C40 C36 C38 110.0(5) .
C42 C36 H36A 109.3 .
C40 C36 H36A 109.3 .
C38 C36 H36A 109.3 .
C34 C37 C33 111.9(4) .
C34 C37 H37A 109.2 .
C33 C37 H37A 109.2 .
C34 C37 H37B 109.2 .
C33 C37 H37B 109.2 .
H37A C37 H37B 107.9 .
C36 C38 C33 111.5(4) .
C36 C38 H38A 109.3 .
C33 C38 H38A 109.3 .
C36 C38 H38B 109.3 .
C33 C38 H38B 109.3 .
H38A C38 H38B 108.0 .
C34 C39 C35 109.6(5) .
C34 C39 H39A 109.8 .
C35 C39 H39A 109.8 .
C34 C39 H39B 109.8 .
C35 C39 H39B 109.8 .
H39A C39 H39B 108.2 .
C35 C40 C36 109.1(4) .
C35 C40 H40A 109.9 .
C36 C40 H40A 109.9 .
C35 C40 H40B 109.9 .
C36 C40 H40B 109.9 .
H40A C40 H40B 108.3 .
C35 C41 C33 111.1(4) .
C35 C41 H41A 109.4 .
C33 C41 H41A 109.4 .
C35 C41 H41B 109.4 .
C33 C41 H41B 109.4 .
H41A C41 H41B 108.0 .
C36 C42 C34 109.4(4) .
C36 C42 H42A 109.8 .
C34 C42 H42A 109.8 .
C36 C42 H42B 109.8 .
C34 C42 H42B 109.8 .
H42A C42 H42B 108.2 .
C13 C43 H43A 109.5 .
C13 C43 H43B 109.5 .
H43A C43 H43B 109.5 .
C13 C43 H43C 109.5 .
H43A C43 H43C 109.5 .
H43B C43 H43C 109.5 .
C18 C44 C49 110.3(3) .
C18 C44 C48 112.2(4) .
C49 C44 C48 109.2(4) .
C18 C44 C52 111.0(4) .
C49 C44 C52 106.4(4) .
C48 C44 C52 107.5(4) .
C53 C45 C50 109.2(4) .
C53 C45 C48 110.6(4) .
C50 C45 C48 108.8(5) .
C53 C45 H45A 109.4 .
C50 C45 H45A 109.4 .
C48 C45 H45A 109.4 .
C51 C46 C50 109.7(5) .
C51 C46 C52 108.8(4) .
C50 C46 C52 109.5(4) .
C51 C46 H46A 109.6 .
C50 C46 H46A 109.6 .
C52 C46 H46A 109.6 .
C53 C47 C51 109.2(4) .
C53 C47 C49 109.2(4) .
C51 C47 C49 109.7(4) .
C53 C47 H47A 109.6 .
C51 C47 H47A 109.6 .
C49 C47 H47A 109.6 .
C44 C48 C45 110.7(4) .
C44 C48 H48A 109.5 .
C45 C48 H48A 109.5 .
C44 C48 H48B 109.5 .
C45 C48 H48B 109.5 .
H48A C48 H48B 108.1 .
C44 C49 C47 111.1(4) .
C44 C49 H49A 109.4 .
C47 C49 H49A 109.4 .
C44 C49 H49B 109.4 .
C47 C49 H49B 109.4 .
H49A C49 H49B 108.0 .
C45 C50 C46 109.8(4) .
C45 C50 H50A 109.7 .
C46 C50 H50A 109.7 .
C45 C50 H50B 109.7 .
C46 C50 H50B 109.7 .
H50A C50 H50B 108.2 .
C46 C51 C47 108.9(4) .
C46 C51 H51A 109.9 .
C47 C51 H51A 109.9 .
C46 C51 H51B 109.9 .
C47 C51 H51B 109.9 .
H51A C51 H51B 108.3 .
C46 C52 C44 111.5(4) .
C46 C52 H52A 109.3 .
C44 C52 H52A 109.3 .
C46 C52 H52B 109.3 .
C44 C52 H52B 109.3 .
H52A C52 H52B 108.0 .
C45 C53 C47 110.2(5) .
C45 C53 H53A 109.6 .
C47 C53 H53A 109.6 .
C45 C53 H53B 109.6 .
C47 C53 H53B 109.6 .
H53A C53 H53B 108.1 .
C20 C54 H54A 109.5 .
C20 C54 H54B 109.5 .
H54A C54 H54B 109.5 .
C20 C54 H54C 109.5 .
H54A C54 H54C 109.5 .
H54B C54 H54C 109.5 .
N2 C55 C56 116.2(4) .
N2 C55 H55A 108.2 .
C56 C55 H55A 108.2 .
N2 C55 H55B 108.2 .
C56 C55 H55B 108.2 .
H55A C55 H55B 107.4 .
C61 C56 C57 120.0(4) .
C61 C56 C55 119.3(4) .
C57 C56 C55 120.6(4) .
O4 C57 C56 116.1(4) .
O4 C57 C58 122.7(3) .
C56 C57 C58 121.2(4) .
C59 C58 C57 115.8(4) .
C59 C58 C76 119.8(4) .
C57 C58 C76 124.2(4) .
C60 C59 C58 124.0(4) .
C60 C59 H59A 118.0 .
C58 C59 H59A 118.0 .
C61 C60 C59 118.1(4) .
C61 C60 C86 121.9(4) .
C59 C60 C86 120.0(5) .
C60 C61 C56 120.9(4) .
C60 C61 H61A 119.5 .
C56 C61 H61A 119.5 .
C63A C62 N2 120.5(5) .
C63A C62 C63B 53.1(4) .
N2 C62 C63B 124.4(4) .
C63A C62 H62A 107.2 .
N2 C62 H62A 107.2 .
C63B C62 H62A 128.0 .
C63A C62 H62B 107.2 .
N2 C62 H62B 107.2 .
C63B C62 H62B 55.0 .
H62A C62 H62B 106.8 .
C63A C62 H62C 132.9 .
N2 C62 H62C 106.1 .
C63B C62 H62C 106.0 .
H62A C62 H62C 48.1 .
H62B C62 H62C 61.1 .
C63A C62 H62D 56.2 .
N2 C62 H62D 106.5 .
C63B C62 H62D 106.3 .
H62A C62 H62D 59.7 .
H62B C62 H62D 146.2 .
H62C C62 H62D 106.4 .
C62 C63A C68A 115.2(6) .
C62 C63A C64A 125.4(7) .
C68A C63A C64A 118.9(7) .
C62 C63A H62D 47.3 .
C68A C63A H62D 77.6 .
C64A C63A H62D 154.3 .
O5A C64A C63A 117.1(6) .
O5A C64A C65A 121.1(7) .
C63A C64A C65A 121.7(7) .
C64A C65A C66A 115.3(7) .
C64A C65A C87A 123.1(7) .
C66A C65A C87A 121.6(6) .
C65A C66A C67A 124.7(7) .
C65A C66A H66A 117.7 .
C67A C66A H66A 117.7 .
C68A C67A C66A 116.0(7) .
C68A C67A C97A 122.8(8) .
C66A C67A C97A 121.2(8) .
C67A C68A C63A 122.9(6) .
C67A C68A H62D 160.2 .
C67A C68A H68A 118.6 .
C63A C68A H68A 118.6 .
H62D C68A H68A 77.5 .
C68B C63B C64B 119.4(4) .
C68B C63B C62 116.4(5) .
C64B C63B C62 124.2(2) .
O5B C64B C63B 116.9(3) .
O5B C64B C65B 122.9(3) .
C63B C64B C65B 120.0 .
C66B C65B C64B 120.0 .
C66B C65B C87B 118.8(4) .
C64B C65B C87B 120.7(4) .
C65B C66B C67B 120.2(4) .
C65B C66B H66B 119.7 .
C67B C66B H66B 120.1 .
C68B C67B C66B 117.1(8) .
C68B C67B C97B 122.5(11) .
C66B C67B C97B 120.2(9) .
C63B C68B C67B 122.6(8) .
C63B C68B H68B 118.7 .
C67B C68B H68B 118.7 .
N2 C69 C70 116.6(4) .
N2 C69 H69A 108.1 .
C70 C69 H69A 108.1 .
N2 C69 H69B 108.1 .
C70 C69 H69B 108.1 .
H69A C69 H69B 107.3 .
C75 C70 C71 119.5(4) .
C75 C70 C69 119.9(4) .
C71 C70 C69 120.5(4) .
O6 C71 C72 122.4(4) .
O6 C71 C70 116.3(4) .
C72 C71 C70 121.3(4) .
C73 C72 C71 115.6(4) .
C73 C72 C98 120.8(4) .
C71 C72 C98 123.5(4) .
C74 C73 C72 124.6(5) .
C74 C73 H73A 117.7 .
C72 C73 H73A 117.7 .
C73 C74 C75 117.8(4) .
C73 C74 C108 121.0(5) .
C75 C74 C108 121.3(5) .
C74 C75 C70 121.1(5) .
C74 C75 H75A 119.4 .
C70 C75 H75A 119.4 .
C58 C76 C84 112.4(3) .
C58 C76 C81 109.0(3) .
C84 C76 C81 107.3(3) .
C58 C76 C80 112.3(3) .
C84 C76 C80 106.8(3) .
C81 C76 C80 108.7(3) .
C85 C77 C82 109.9(4) .
C85 C77 C80 110.2(4) .
C82 C77 C80 108.5(4) .
C85 C77 H77A 109.4 .
C82 C77 H77A 109.4 .
C80 C77 H77A 109.4 .
C83 C78 C82 109.5(4) .
C83 C78 C84 108.8(3) .
C82 C78 C84 110.3(4) .
C83 C78 H78A 109.4 .
C82 C78 H78A 109.4 .
C84 C78 H78A 109.4 .
C85 C79 C81 109.9(3) .
C85 C79 C83 108.8(4) .
C81 C79 C83 110.1(3) .
C85 C79 H79A 109.4 .
C81 C79 H79A 109.4 .
C83 C79 H79A 109.4 .
C77 C80 C76 110.6(3) .
C77 C80 H80A 109.5 .
C76 C80 H80A 109.5 .
C77 C80 H80B 109.5 .
C76 C80 H80B 109.5 .
H80A C80 H80B 108.1 .
C79 C81 C76 111.0(3) .
C79 C81 H81A 109.4 .
C76 C81 H81A 109.4 .
C79 C81 H81B 109.4 .
C76 C81 H81B 109.4 .
H81A C81 H81B 108.0 .
C78 C82 C77 108.6(4) .
C78 C82 H82A 110.0 .
C77 C82 H82A 110.0 .
C78 C82 H82B 110.0 .
C77 C82 H82B 110.0 .
H82A C82 H82B 108.4 .
C78 C83 C79 109.5(3) .
C78 C83 H83A 109.8 .
C79 C83 H83A 109.8 .
C78 C83 H83B 109.8 .
C79 C83 H83B 109.8 .
H83A C83 H83B 108.2 .
C78 C84 C76 112.0(3) .
C78 C84 H84A 109.2 .
C76 C84 H84A 109.2 .
C78 C84 H84B 109.2 .
C76 C84 H84B 109.2 .
H84A C84 H84B 107.9 .
C79 C85 C77 109.6(3) .
C79 C85 H85A 109.7 .
C77 C85 H85A 109.7 .
C79 C85 H85B 109.7 .
C77 C85 H85B 109.7 .
H85A C85 H85B 108.2 .
C60 C86 H86A 109.5 .
C60 C86 H86B 109.5 .
H86A C86 H86B 109.5 .
C60 C86 H86C 109.5 .
H86A C86 H86C 109.5 .
H86B C86 H86C 109.5 .
C91A C87A C65A 110.0(6) .
C91A C87A C95A 108.0(6) .
C65A C87A C95A 112.6(6) .
C91A C87A C92A 108.9(6) .
C65A C87A C92A 110.1(6) .
C95A C87A C92A 107.2(6) .
C91A C88A C96A 108.9(7) .
C91A C88A C93A 112.6(7) .
C96A C88A C93A 98.3(7) .
C91A C88A H88A 112.1 .
C96A C88A H88A 112.1 .
C93A C88A H88A 112.1 .
C93A C89A C95A 120.5(8) .
C93A C89A C94A 100.5(8) .
C95A C89A C94A 109.2(7) .
C93A C89A H89A 108.7 .
C95A C89A H89A 108.7 .
C94A C89A H89A 108.7 .
C94A C90A C96A 110.4(7) .
C94A C90A C92A 110.0(7) .
C96A C90A C92A 109.4(6) .
C94A C90A H90A 109.0 .
C96A C90A H90A 109.0 .
C92A C90A H90A 109.0 .
C87A C91A C88A 111.5(6) .
C87A C91A H91A 109.3 .
C88A C91A H91A 109.3 .
C87A C91A H91B 109.3 .
C88A C91A H91B 109.3 .
H91A C91A H91B 108.0 .
C90A C92A C87A 110.1(6) .
C90A C92A H92A 109.6 .
C87A C92A H92A 109.6 .
C90A C92A H92B 109.6 .
C87A C92A H92B 109.6 .
H92A C92A H92B 108.2 .
C89A C93A C88A 112.9(9) .
C89A C93A H93A 109.0 .
C88A C93A H93A 109.0 .
C89A C93A H93B 109.0 .
C88A C93A H93B 109.0 .
H93A C93A H93B 107.8 .
C90A C94A C89A 108.4(6) .
C90A C94A H94A 110.0 .
C89A C94A H94A 110.0 .
C90A C94A H94B 110.0 .
C89A C94A H94B 110.0 .
H94A C94A H94B 108.4 .
C89A C95A C87A 110.4(6) .
C89A C95A H95A 109.6 .
C87A C95A H95A 109.6 .
C89A C95A H95B 109.6 .
C87A C95A H95B 109.6 .
H95A C95A H95B 108.1 .
C90A C96A C88A 109.7(7) .
C90A C96A H96A 109.7 .
C88A C96A H96A 109.7 .
C90A C96A H96B 109.7 .
C88A C96A H96B 109.7 .
H96A C96A H96B 108.2 .
C91B C87B C92B 109.3(8) .
C91B C87B C95B 107.4(7) .
C92B C87B C95B 105.4(8) .
C91B C87B C65B 110.9(6) .
C92B C87B C65B 111.4(6) .
C95B C87B C65B 112.2(7) .
C93B C88B C91B 109.8(8) .
C93B C88B C96B 110.0(9) .
C91B C88B C96B 110.0(8) .
C93B C88B H88B 109.0 .
C91B C88B H88B 109.0 .
C96B C88B H88B 109.0 .
C95B C89B C94B 113.0(10) .
C95B C89B C93B 110.4(9) .
C94B C89B C93B 91.3(7) .
C95B C89B H89B 113.4 .
C94B C89B H89B 113.4 .
C93B C89B H89B 113.4 .
C92B C90B C96B 110.1(9) .
C92B C90B C94B 108.9(11) .
C96B C90B C94B 108.3(9) .
C92B C90B H90B 109.9 .
C96B C90B H90B 109.9 .
C94B C90B H90B 109.9 .
C88B C91B C87B 110.9(7) .
C88B C91B H91C 109.5 .
C87B C91B H91C 109.5 .
C88B C91B H91D 109.5 .
C87B C91B H91D 109.5 .
H91C C91B H91D 108.0 .
C90B C92B C87B 112.2(8) .
C90B C92B H92C 109.2 .
C87B C92B H92C 109.2 .
C90B C92B H92D 109.2 .
C87B C92B H92D 109.2 .
H92C C92B H92D 107.9 .
C88B C93B C89B 109.2(7) .
C88B C93B H93C 109.8 .
C89B C93B H93C 109.8 .
C88B C93B H93D 109.8 .
C89B C93B H93D 109.8 .
H93C C93B H93D 108.3 .
C90B C94B C89B 110.2(8) .
C90B C94B H94C 109.6 .
C89B C94B H94C 109.6 .
C90B C94B H94D 109.6 .
C89B C94B H94D 109.6 .
H94C C94B H94D 108.1 .
C89B C95B C87B 120.7(9) .
C89B C95B H95C 107.2 .
C87B C95B H95C 107.2 .
C89B C95B H95D 107.2 .
C87B C95B H95D 107.2 .
H95C C95B H95D 106.8 .
C90B C96B C88B 109.6(9) .
C90B C96B H96C 109.7 .
C88B C96B H96C 109.7 .
C90B C96B H96D 109.7 .
C88B C96B H96D 109.7 .
H96C C96B H96D 108.2 .
C67B C97B H97D 109.5 .
C67B C97B H97E 109.5 .
H97D C97B H97E 109.5 .
C67B C97B H97F 109.5 .
H97D C97B H97F 109.5 .
H97E C97B H97F 109.5 .
C102 C98 C103 109.9(5) .
C102 C98 C72 110.3(4) .
C103 C98 C72 111.6(4) .
C102 C98 C106 107.6(4) .
C103 C98 C106 105.3(4) .
C72 C98 C106 112.0(4) .
C107 C99 C104 111.1(5) .
C107 C99 C102 108.4(6) .
C104 C99 C102 106.8(6) .
C107 C99 H99A 110.2 .
C104 C99 H99A 110.2 .
C102 C99 H99A 110.2 .
C105 C100 C104 110.6(5) .
C105 C100 C106 108.6(5) .
C104 C100 C106 108.2(5) .
C105 C100 H10A 109.8 .
C104 C100 H10A 109.8 .
C106 C100 H10A 109.8 .
C107 C101 C105 110.9(6) .
C107 C101 C103 107.8(6) .
C105 C101 C103 109.1(6) .
C107 C101 H10B 109.7 .
C105 C101 H10B 109.7 .
C103 C101 H10B 109.7 .
C98 C102 C99 111.1(4) .
C98 C102 H10C 109.4 .
C99 C102 H10C 109.4 .
C98 C102 H10D 109.4 .
C99 C102 H10D 109.4 .
H10C C102 H10D 108.0 .
C98 C103 C101 110.8(5) .
C98 C103 H10E 109.5 .
C101 C103 H10E 109.5 .
C98 C103 H10F 109.5 .
C101 C103 H10F 109.5 .
H10E C103 H10F 108.1 .
C100 C104 C99 109.7(5) .
C100 C104 H10G 109.7 .
C99 C104 H10G 109.7 .
C100 C104 H10H 109.7 .
C99 C104 H10H 109.7 .
H10G C104 H10H 108.2 .
C101 C105 C100 110.5(5) .
C101 C105 H10I 109.5 .
C100 C105 H10I 109.5 .
C101 C105 H10J 109.5 .
C100 C105 H10J 109.5 .
H10I C105 H10J 108.1 .
C100 C106 C98 111.8(4) .
C100 C106 H10K 109.3 .
C98 C106 H10K 109.3 .
C100 C106 H10L 109.3 .
C98 C106 H10L 109.3 .
H10K C106 H10L 107.9 .
C101 C107 C99 111.7(6) .
C101 C107 H10M 109.3 .
C99 C107 H10M 109.3 .
C101 C107 H10N 109.3 .
C99 C107 H10N 109.3 .
H10M C107 H10N 107.9 .
C74 C108 H10O 109.5 .
C74 C108 H10P 109.5 .
H10O C108 H10P 109.5 .
C74 C108 H10Q 109.5 .
H10O C108 H10Q 109.5 .
H10P C108 H10Q 109.5 .
C206 C201 C202 121.2(6) .
C206 C201 H20A 119.4 .
C202 C201 H20A 119.4 .
C201 C202 C203 118.9(6) .
C201 C202 H20B 120.5 .
C203 C202 H20B 120.5 .
C202 C203 C204 120.5(5) .
C202 C203 H20C 119.8 .
C204 C203 H20C 119.8 .
C205 C204 C203 119.1(6) .
C205 C204 H20D 120.5 .
C203 C204 H20D 120.5 .
C206 C205 C204 119.8(6) .
C206 C205 H20E 120.1 .
C204 C205 H20E 120.1 .
C201 C206 C205 120.6(6) .
C201 C206 H20F 119.7 .
C205 C206 H20F 119.7 .
C302 C301 C306 120.0 .
C302 C301 H30C 120.0 .
C306 C301 H30C 120.0 .
C301 C302 C303 120.0 .
C301 C302 H30D 120.0 .
C303 C302 H30D 120.0 .
C304 C303 C302 120.0 .
C304 C303 H30E 120.0 .
C302 C303 H30E 120.0 .
C305 C304 C303 120.0 .
C305 C304 H30F 120.0 .
C303 C304 H30F 120.0 .
C304 C305 C306 120.0 .
C304 C305 H30G 120.0 .
C306 C305 H30G 120.0 .
C305 C306 C301 120.0 .
C305 C306 H30H 120.0 .
C301 C306 H30H 120.0 .
C403 C401 C402 119.7(6) 2_656
C403 C401 H401 120.1 2_656
C402 C401 H401 120.1 .
C403 C402 C401 120.5(6) .
C403 C402 H402 119.7 .
C401 C402 H402 119.7 .
C401 C403 C402 119.7(5) 2_656
C401 C403 H403 120.1 2_656
C402 C403 H403 120.1 .
C502 C501 C506 120.0 .
C502 C501 H50C 120.0 .
C506 C501 H50C 120.0 .
C503 C502 C501 120.0 .
C503 C502 H50D 120.0 .
C501 C502 H50D 120.0 .
C502 C503 C504 120.0 .
C502 C503 H50E 120.0 .
C504 C503 H50E 120.0 .
C505 C504 C503 120.0 .
C505 C504 H50F 120.0 .
C503 C504 H50F 120.0 .
C506 C505 C504 120.0 .
C506 C505 H50G 120.0 .
C504 C505 H50G 120.0 .
C505 C506 C501 120.0 .
C505 C506 H50H 120.0 .
C501 C506 H50H 120.0 .
C602 C601 C606 120.0 .
C602 C601 H60A 120.0 .
C606 C601 H60A 120.0 .
C603 C602 C601 120.0 .
C603 C602 H60B 120.0 .
C601 C602 H60B 120.0 .
C602 C603 C604 120.0 .
C602 C603 H60C 120.0 .
C604 C603 H60C 120.0 .
C605 C604 C603 120.0 .
C605 C604 H60D 120.0 .
C603 C604 H60D 120.0 .
C606 C605 C604 120.0 .
C606 C605 H60E 120.0 .
C604 C605 H60E 120.0 .
C605 C606 C601 120.0 .
C605 C606 H60F 120.0 .
C601 C606 H60F 120.0 .
C702 C701 C706 120.0 .
C702 C701 H70A 120.0 .
C706 C701 H70A 120.0 .
C703 C702 C701 120.0 .
C703 C702 H70B 120.0 .
C701 C702 H70B 120.0 .
C702 C703 C704 120.0 .
C702 C703 H70C 120.0 .
C704 C703 H70C 120.0 .
C703 C704 C705 120.0 .
C703 C704 H70D 120.0 .
C705 C704 H70D 120.0 .
C706 C705 C704 120.0 .
C706 C705 H70E 120.0 .
C704 C705 H70E 120.0 .
C705 C706 C701 120.0 .
C705 C706 H70F 120.0 .
C701 C706 H70F 120.0 .
C802 C801 C806 120.0 .
C802 C801 H80C 120.0 .
C806 C801 H80C 120.0 .
C803 C802 C801 120.0 .
C803 C802 H80D 120.0 .
C801 C802 H80D 120.0 .
C802 C803 C804 120.0 .
C802 C803 H80E 120.0 .
C804 C803 H80E 120.0 .
C805 C804 C803 120.0 .
C805 C804 H80F 120.0 .
C803 C804 H80F 120.0 .
C804 C805 C806 120.0 .
C804 C805 H80G 120.0 .
C806 C805 H80G 120.0 .
C805 C806 C801 120.0 .
C805 C806 H80H 120.0 .
C801 C806 H80H 120.0 .
C812 C811 H81C 109.5 .
C812 C811 H81D 109.5 .
H81C C811 H81D 109.5 .
C812 C811 H81E 109.5 .
H81C C811 H81E 109.5 .
H81D C811 H81E 109.5 .
C811 C812 C813 112.7(15) .
C811 C812 H81F 109.1 .
C813 C812 H81F 109.1 .
C811 C812 H81G 109.1 .
C813 C812 H81G 109.1 .
H81F C812 H81G 107.8 .
C812 C813 C814 112.5(17) .
C812 C813 H81H 109.1 .
C814 C813 H81H 109.1 .
C812 C813 H81I 109.1 .
C814 C813 H81I 109.1 .
H81H C813 H81I 107.8 .
C815 C814 C813 105.8(15) .
C815 C814 H81J 110.6 .
C813 C814 H81J 110.6 .
C815 C814 H81K 110.6 .
C813 C814 H81K 110.6 .
H81J C814 H81K 108.7 .
C814 C815 C816 111.4(16) .
C814 C815 H81L 109.4 .
C816 C815 H81L 109.4 .
C814 C815 H81M 109.4 .
C816 C815 H81M 109.4 .
H81L C815 H81M 108.0 .
C815 C816 H81N 109.5 .
C815 C816 H81O 109.5 .
H81N C816 H81O 109.5 .
C815 C816 H81P 109.5 .
H81N C816 H81P 109.5 .
H81O C816 H81P 109.5 .
C902 C901 C906 120.0 .
C902 C901 H901 120.0 .
C906 C901 H901 120.0 .
C903 C902 C901 120.0 .
C903 C902 H902 120.0 .
C901 C902 H902 120.0 .
C902 C903 C904 120.0 .
C902 C903 H903 120.0 .
C904 C903 H903 120.0 .
C905 C904 C903 120.0 .
C905 C904 H904 120.0 .
C903 C904 H904 120.0 .
C904 C905 C906 120.0 .
C904 C905 H905 120.0 .
C906 C905 H905 120.0 .
C905 C906 C901 120.0 .
C905 C906 H906 120.0 .
C901 C906 H906 120.0 .
H1AA O100 H10X 81.9 .
H1AA O100 H10Y 95.0 .
H10X O100 H10Y 146.8 .

loop_
_geom_bond_atom_site_label_1
_geom_bond_atom_site_label_2
_geom_bond_distance
_geom_bond_site_symmetry_2
U1 O3 2.106(3) .
U1 O1 2.113(3) .
U1 O2 2.137(3) .
U1 N1 2.558(3) .
U1 Te1A 3.1453(15) .
U1 Te1B 3.1918(19) .
U1 Te2B 3.285(2) .
U1 Te2A 3.2961(14) .
U2A O6 1.979(4) .
U2A O5A 2.151(5) .
U2A O4 2.277(3) .
U2A N2 2.567(3) .
U2A Te1A 3.1187(13) .
U2A Te2A 3.1626(15) .
Te1A H1AA 1.8736 .
Te1A H1BA 1.9584 .
Te2A H2AA 1.7187 .
Te2A H2BA 1.6407 .
U2B O4 1.961(3) .
U2B O5B 2.129(5) .
U2B O6 2.297(4) .
U2B N2 2.529(3) .
U2B Te2B 3.178(2) .
U2B Te1B 3.372(2) .
Te1B H1AA 1.8947 .
Te1B H1BA 1.9977 .
Te2B H2AA 1.8133 .
Te2B H2BA 1.7325 .
O1 C3 1.365(4) .
O2 C10 1.356(5) .
O3 C17 1.361(5) .
O4 C57 1.369(5) .
O5A C64A 1.369(10) .
O5B C64B 1.352(6) .
O6 C71 1.371(5) .
N1 C8 1.493(5) .
N1 C1 1.498(5) .
N1 C15 1.513(5) .
N2 C62 1.488(7) .
N2 C69 1.492(6) .
N2 C55 1.501(5) .
C1 C2 1.503(5) .
C1 H1A 0.9900 .
C1 H1B 0.9900 .
C2 C7 1.389(5) .
C2 C3 1.410(5) .
C3 C4 1.409(5) .
C4 C5 1.393(6) .
C4 C22 1.533(6) .
C5 C6 1.388(6) .
C5 H5A 0.9500 .
C6 C7 1.386(6) .
C6 C32 1.508(6) .
C7 H7A 0.9500 .
C8 C9 1.511(6) .
C8 H8A 0.9900 .
C8 H8B 0.9900 .
C9 C14 1.391(6) .
C9 C10 1.401(6) .
C10 C11 1.414(6) .
C11 C12 1.404(6) .
C11 C33 1.531(6) .
C12 C13 1.385(7) .
C12 H12A 0.9500 .
C13 C14 1.382(6) .
C13 C43 1.517(7) .
C14 H14A 0.9500 .
C15 C16 1.512(6) .
C15 H15A 0.9900 .
C15 H15B 0.9900 .
C16 C21 1.390(6) .
C16 C17 1.393(6) .
C17 C18 1.410(6) .
C18 C19 1.392(6) .
C18 C44 1.526(6) .
C19 C20 1.386(7) .
C19 H19A 0.9500 .
C20 C21 1.375(7) .
C20 C54 1.518(7) .
C21 H21A 0.9500 .
C22 C27 1.543(6) .
C22 C26 1.544(6) .
C22 C30 1.547(5) .
C23 C31 1.503(9) .
C23 C28 1.522(7) .
C23 C26 1.531(6) .
C23 H23A 1.0000 .
C24 C28 1.521(7) .
C24 C29 1.533(8) .
C24 C30 1.534(7) .
C24 H24A 1.0000 .
C25 C31 1.507(9) .
C25 C29 1.543(8) .
C25 C27 1.556(7) .
C25 H25A 1.0000 .
C26 H26A 0.9900 .
C26 H26B 0.9900 .
C27 H27A 0.9900 .
C27 H27B 0.9900 .
C28 H28A 0.9900 .
C28 H28B 0.9900 .
C29 H29A 0.9900 .
C29 H29B 0.9900 .
C30 H30A 0.9900 .
C30 H30B 0.9900 .
C31 H31A 0.9900 .
C31 H31B 0.9900 .
C32 H32A 0.9800 .
C32 H32B 0.9800 .
C32 H32C 0.9800 .
C33 C37 1.539(7) .
C33 C38 1.543(6) .
C33 C41 1.550(6) .
C34 C39 1.524(7) .
C34 C37 1.535(7) .
C34 C42 1.545(8) .
C34 H34A 1.0000 .
C35 C41 1.524(7) .
C35 C40 1.527(7) .
C35 C39 1.528(8) .
C35 H35A 1.0000 .
C36 C42 1.516(9) .
C36 C40 1.529(7) .
C36 C38 1.529(8) .
C36 H36A 1.0000 .
C37 H37A 0.9900 .
C37 H37B 0.9900 .
C38 H38A 0.9900 .
C38 H38B 0.9900 .
C39 H39A 0.9900 .
C39 H39B 0.9900 .
C40 H40A 0.9900 .
C40 H40B 0.9900 .
C41 H41A 0.9900 .
C41 H41B 0.9900 .
C42 H42A 0.9900 .
C42 H42B 0.9900 .
C43 H43A 0.9800 .
C43 H43B 0.9800 .
C43 H43C 0.9800 .
C44 C49 1.532(6) .
C44 C48 1.535(6) .
C44 C52 1.548(6) .
C45 C53 1.503(9) .
C45 C50 1.516(9) .
C45 C48 1.536(7) .
C45 H45A 1.0000 .
C46 C51 1.513(7) .
C46 C50 1.525(9) .
C46 C52 1.536(7) .
C46 H46A 1.0000 .
C47 C53 1.520(7) .
C47 C51 1.534(7) .
C47 C49 1.538(7) .
C47 H47A 1.0000 .
C48 H48A 0.9900 .
C48 H48B 0.9900 .
C49 H49A 0.9900 .
C49 H49B 0.9900 .
C50 H50A 0.9900 .
C50 H50B 0.9900 .
C51 H51A 0.9900 .
C51 H51B 0.9900 .
C52 H52A 0.9900 .
C52 H52B 0.9900 .
C53 H53A 0.9900 .
C53 H53B 0.9900 .
C54 H54A 0.9800 .
C54 H54B 0.9800 .
C54 H54C 0.9800 .
C55 C56 1.511(6) .
C55 H55A 0.9900 .
C55 H55B 0.9900 .
C56 C61 1.391(6) .
C56 C57 1.401(5) .
C57 C58 1.408(6) .
C58 C59 1.402(6) .
C58 C76 1.529(6) .
C59 C60 1.397(6) .
C59 H59A 0.9500 .
C60 C61 1.373(7) .
C60 C86 1.520(6) .
C61 H61A 0.9500 .
C62 C63A 1.283(10) .
C62 C63B 1.548(6) .
C62 H62A 0.9900 .
C62 H62B 0.9900 .
C62 H62C 0.9702 .
C62 H62D 0.9699 .
C63A C68A 1.390(9) .
C63A C64A 1.405(10) .
C63A H62D 1.0969 .
C64A C65A 1.407(10) .
C65A C66A 1.409(11) .
C65A C87A 1.531(10) .
C66A C67A 1.413(11) .
C66A H66A 0.9500 .
C67A C68A 1.377(9) .
C67A C97A 1.456(13) .
C68A H68A 0.9500 .
C63B C68B 1.365(11) .
C63B C64B 1.3899 .
C64B C65B 1.3900 .
C65B C66B 1.3900 .
C65B C87B 1.563(9) .
C66B C67B 1.415(11) .
C66B H66B 0.9301 .
C67B C68B 1.390(13) .
C67B C97B 1.521(14) .
C68B H68B 0.9500 .
C69 C70 1.502(6) .
C69 H69A 0.9900 .
C69 H69B 0.9900 .
C70 C75 1.388(6) .
C70 C71 1.409(7) .
C71 C72 1.405(6) .
C72 C73 1.401(6) .
C72 C98 1.537(7) .
C73 C74 1.381(7) .
C73 H73A 0.9500 .
C74 C75 1.382(7) .
C74 C108 1.516(7) .
C75 H75A 0.9500 .
C76 C84 1.541(6) .
C76 C81 1.545(6) .
C76 C80 1.555(5) .
C77 C85 1.534(8) .
C77 C82 1.539(7) .
C77 C80 1.546(6) .
C77 H77A 1.0000 .
C78 C83 1.523(6) .
C78 C82 1.528(6) .
C78 C84 1.529(6) .
C78 H78A 1.0000 .
C79 C85 1.515(7) .
C79 C81 1.528(5) .
C79 C83 1.539(6) .
C79 H79A 1.0000 .
C80 H80A 0.9900 .
C80 H80B 0.9900 .
C81 H81A 0.9900 .
C81 H81B 0.9900 .
C82 H82A 0.9900 .
C82 H82B 0.9900 .
C83 H83A 0.9900 .
C83 H83B 0.9900 .
C84 H84A 0.9900 .
C84 H84B 0.9900 .
C85 H85A 0.9900 .
C85 H85B 0.9900 .
C86 H86A 0.9800 .
C86 H86B 0.9800 .
C86 H86C 0.9800 .
C87A C91A 1.530(10) .
C87A C95A 1.542(10) .
C87A C92A 1.554(10) .
C88A C91A 1.532(11) .
C88A C96A 1.533(13) .
C88A C93A 1.646(15) .
C88A H88A 1.0000 .
C89A C93A 1.323(15) .
C89A C95A 1.528(12) .
C89A C94A 1.544(13) .
C89A H89A 1.0000 .
C90A C94A 1.513(12) .
C90A C96A 1.521(11) .
C90A C92A 1.530(11) .
C90A H90A 1.0000 .
C91A H91A 0.9900 .
C91A H91B 0.9900 .
C92A H92A 0.9900 .
C92A H92B 0.9900 .
C93A H93A 0.9900 .
C93A H93B 0.9900 .
C94A H94A 0.9900 .
C94A H94B 0.9900 .
C95A H95A 0.9900 .
C95A H95B 0.9900 .
C96A H96A 0.9900 .
C96A H96B 0.9900 .
C97A H97A 0.9800 .
C97A H97B 0.9800 .
C97A H97C 0.9800 .
C87B C91B 1.530(11) .
C87B C92B 1.546(13) .
C87B C95B 1.561(12) .
C88B C93B 1.519(13) .
C88B C91B 1.525(13) .
C88B C96B 1.532(16) .
C88B H88B 1.0000 .
C89B C95B 1.252(14) .
C89B C94B 1.720(18) .
C89B C93B 1.765(15) .
C89B H89B 1.0000 .
C90B C92B 1.517(13) .
C90B C96B 1.519(15) .
C90B C94B 1.546(18) .
C90B H90B 1.0000 .
C91B H91C 0.9900 .
C91B H91D 0.9900 .
C92B H92C 0.9900 .
C92B H92D 0.9900 .
C93B H93C 0.9900 .
C93B H93D 0.9900 .
C94B H94C 0.9900 .
C94B H94D 0.9900 .
C95B H95C 0.9900 .
C95B H95D 0.9900 .
C96B H96C 0.9900 .
C96B H96D 0.9900 .
C97B H97D 0.9800 .
C97B H97E 0.9800 .
C97B H97F 0.9800 .
C98 C102 1.500(7) .
C98 C103 1.536(7) .
C98 C106 1.554(6) .
C99 C107 1.488(10) .
C99 C104 1.531(8) .
C99 C102 1.564(8) .
C99 H99A 1.0000 .
C100 C105 1.496(8) .
C100 C104 1.505(7) .
C100 C106 1.534(7) .
C100 H10A 1.0000 .
C101 C107 1.482(10) .
C101 C105 1.494(9) .
C101 C103 1.548(9) .
C101 H10B 1.0000 .
C102 H10C 0.9900 .
C102 H10D 0.9900 .
C103 H10E 0.9900 .
C103 H10F 0.9900 .
C104 H10G 0.9900 .
C104 H10H 0.9900 .
C105 H10I 0.9900 .
C105 H10J 0.9900 .
C106 H10K 0.9900 .
C106 H10L 0.9900 .
C107 H10M 0.9900 .
C107 H10N 0.9900 .
C108 H10O 0.9800 .
C108 H10P 0.9800 .
C108 H10Q 0.9800 .
C201 C206 1.350(8) .
C201 C202 1.362(8) .
C201 H20A 0.9500 .
C202 C203 1.378(9) .
C202 H20B 0.9500 .
C203 C204 1.381(9) .
C203 H20C 0.9500 .
C204 C205 1.378(8) .
C204 H20D 0.9500 .
C205 C206 1.364(9) .
C205 H20E 0.9500 .
C206 H20F 0.9500 .
C301 C302 1.3900 .
C301 C306 1.3900 .
C301 H30C 0.9500 .
C302 C303 1.3900 .
C302 H30D 0.9500 .
C303 C304 1.3900 .
C303 H30E 0.9500 .
C304 C305 1.3900 .
C304 H30F 0.9500 .
C305 C306 1.3900 .
C305 H30G 0.9500 .
C306 H30H 0.9500 .
C401 C403 1.354(8) 2_656
C401 C402 1.366(8) .
C401 H401 0.9500 .
C402 C403 1.365(9) .
C402 H402 0.9500 .
C403 C401 1.354(8) 2_656
C403 H403 0.9500 .
C501 C502 1.3900 .
C501 C506 1.3900 .
C501 H50C 0.9500 .
C502 C503 1.3900 .
C502 H50D 0.9500 .
C503 C504 1.3900 .
C503 H50E 0.9500 .
C504 C505 1.3900 .
C504 H50F 0.9500 .
C505 C506 1.3900 .
C505 H50G 0.9500 .
C506 H50H 0.9500 .
C601 C602 1.3900 .
C601 C606 1.3900 .
C601 H60A 0.9500 .
C602 C603 1.3900 .
C602 H60B 0.9500 .
C603 C604 1.3900 .
C603 H60C 0.9500 .
C604 C605 1.3900 .
C604 H60D 0.9500 .
C605 C606 1.3900 .
C605 H60E 0.9500 .
C606 H60F 0.9500 .
C701 C702 1.3900 .
C701 C706 1.3900 .
C701 H70A 0.9500 .
C702 C703 1.3900 .
C702 H70B 0.9500 .
C703 C704 1.3900 .
C703 H70C 0.9500 .
C704 C705 1.3900 .
C704 H70D 0.9500 .
C705 C706 1.3900 .
C705 H70E 0.9500 .
C706 H70F 0.9500 .
C801 C802 1.3900 .
C801 C806 1.3900 .
C801 H80C 0.9500 .
C802 C803 1.3900 .
C802 H80D 0.9500 .
C803 C804 1.3900 .
C803 H80E 0.9500 .
C804 C805 1.3900 .
C804 H80F 0.9500 .
C805 C806 1.3900 .
C805 H80G 0.9500 .
C806 H80H 0.9500 .
C811 C812 1.37(2) .
C811 H81C 0.9800 .
C811 H81D 0.9800 .
C811 H81E 0.9800 .
C812 C813 1.38(2) .
C812 H81F 0.9900 .
C812 H81G 0.9900 .
C813 C814 1.61(3) .
C813 H81H 0.9900 .
C813 H81I 0.9900 .
C814 C815 1.43(2) .
C814 H81J 0.9900 .
C814 H81K 0.9900 .
C815 C816 1.47(3) .
C815 H81L 0.9900 .
C815 H81M 0.9900 .
C816 H81N 0.9800 .
C816 H81O 0.9800 .
C816 H81P 0.9800 .
C901 C902 1.3900 .
C901 C906 1.3900 .
C901 H901 0.9500 .
C902 C903 1.3900 .
C902 H902 0.9500 .
C903 C904 1.3900 .
C903 H903 0.9500 .
C904 C905 1.3900 .
C904 H904 0.9500 .
C905 C906 1.3900 .
C905 H905 0.9500 .
C906 H906 0.9500 .
O100 H1AA 1.3137 .
O100 H10X 0.8532 .
O100 H10Y 0.8291 .

loop_
_geom_torsion_atom_site_label_1
_geom_torsion_atom_site_label_2
_geom_torsion_atom_site_label_3
_geom_torsion_atom_site_label_4
_geom_torsion
_geom_torsion_site_symmetry_1
_geom_torsion_site_symmetry_4
O6 U2A Te1A U1 -126.67(10) . .
O5A U2A Te1A U1 -158.7(6) . .
O4 U2A Te1A U1 79.42(7) . .
N2 U2A Te1A U1 153.54(9) . .
Te2A U2A Te1A U1 -14.50(4) . .
O3 U1 Te1A U2A -78.51(8) . .
O1 U1 Te1A U2A 93.49(9) . .
O2 U1 Te1A U2A -167.04(8) . .
Te1B U1 Te1A U2A -28(3) . .
Te2B U1 Te1A U2A 12.39(5) . .
Te2A U1 Te1A U2A 13.91(4) . .
O6 U2A Te2A U1 104.15(15) . .
O5A U2A Te2A U1 -174.88(15) . .
O4 U2A Te2A U1 -81.29(7) . .
N2 U2A Te2A U1 -102.6(4) . .
Te1A U2A Te2A U1 13.84(4) . .
O3 U1 Te2A U2A 80.91(7) . .
O1 U1 Te2A U2A -124.81(8) . .
O2 U1 Te2A U2A 169.9(3) . .
N1 U1 Te2A U2A 158.47(7) . .
Te1A U1 Te2A U2A -13.73(4) . .
Te1B U1 Te2A U2A -12.86(4) . .
Te2B U1 Te2A U2A 100(2) . .
O3 U1 Te1B U2B -73.93(8) . .
O1 U1 Te1B U2B 97.57(9) . .
O2 U1 Te1B U2B -162.27(8) . .
N1 U1 Te1B U2B -39.3(5) . .
Te1A U1 Te1B U2B 157(3) . .
Te2B U1 Te1B U2B 16.92(5) . .
Te2A U1 Te1B U2B 18.45(4) . .
O4 U2B Te1B U1 81.08(9) . .
O6 U2B Te1B U1 -123.62(9) . .
N2 U2B Te1B U1 160.93(9) . .
Te2B U2B Te1B U1 -17.53(6) . .
O4 U2B Te2B U1 -74.21(9) . .
O5B U2B Te2B U1 -163.65(16) . .
O6 U2B Te2B U1 92.82(12) . .
Te1B U2B Te2B U1 17.02(5) . .
O3 U1 Te2B U2B 75.86(8) . .
O1 U1 Te2B U2B -129.71(9) . .
O2 U1 Te2B U2B 159.1(3) . .
N1 U1 Te2B U2B 153.48(8) . .
Te1A U1 Te2B U2B -18.84(5) . .
Te1B U1 Te2B U2B -17.99(6) . .
Te2A U1 Te2B U2B -85(2) . .
O3 U1 O1 C3 -15.7(6) . .
O2 U1 O1 C3 73.7(5) . .
N1 U1 O1 C3 -3.5(4) . .
Te1A U1 O1 C3 -177.6(4) . .
Te1B U1 O1 C3 -176.4(4) . .
Te2B U1 O1 C3 -91.9(5) . .
Te2A U1 O1 C3 -93.1(4) . .
O3 U1 O2 C10 133.9(3) . .
O1 U1 O2 C10 -19.7(3) . .
N1 U1 O2 C10 55.9(3) . .
Te1A U1 O2 C10 -132.0(3) . .
Te1B U1 O2 C10 -132.9(3) . .
Te2B U1 O2 C10 50.2(5) . .
Te2A U1 O2 C10 44.3(5) . .
O1 U1 O3 C17 36.1(5) . .
O2 U1 O3 C17 -54.7(4) . .
N1 U1 O3 C17 24.0(4) . .
Te1A U1 O3 C17 -161.0(4) . .
Te1B U1 O3 C17 -162.0(4) . .
Te2B U1 O3 C17 110.2(4) . .
Te2A U1 O3 C17 110.8(4) . .
O5B U2B O4 C57 -61.8(4) . .
O6 U2B O4 C57 44.5(6) . .
N2 U2B O4 C57 22.1(4) . .
Te2B U2B O4 C57 -164.2(4) . .
Te1B U2B O4 C57 109.1(4) . .
O5B U2B O4 U2A -164.77(19) . .
O6 U2B O4 U2A -58.4(3) . .
N2 U2B O4 U2A -80.86(16) . .
Te2B U2B O4 U2A 92.84(13) . .
Te1B U2B O4 U2A 6.15(12) . .
O6 U2A O4 C57 -0.5(6) . .
O5A U2A O4 C57 -67.9(4) . .
N2 U2A O4 C57 5.9(4) . .
Te1A U2A O4 C57 99.6(4) . .
Te2A U2A O4 C57 -169.1(4) . .
O6 U2A O4 U2B 87.7(4) . .
O5A U2A O4 U2B 20.27(19) . .
N2 U2A O4 U2B 94.07(16) . .
Te1A U2A O4 U2B -172.24(13) . .
Te2A U2A O4 U2B -80.93(13) . .
O6 U2A O5A C64A -134.7(6) . .
O4 U2A O5A C64A 20.3(6) . .
N2 U2A O5A C64A -52.1(6) . .
Te1A U2A O5A C64A -101.8(8) . .
Te2A U2A O5A C64A 114.8(6) . .
O4 U2B O5B C64B 129.6(5) . .
O6 U2B O5B C64B -24.4(5) . .
N2 U2B O5B C64B 49.4(5) . .
Te2B U2B O5B C64B -132.0(5) . .
O5A U2A O6 C71 61.3(6) . .
O4 U2A O6 C71 -9.5(9) . .
N2 U2A O6 C71 -15.7(6) . .
Te1A U2A O6 C71 -110.7(6) . .
Te2A U2A O6 C71 158.3(6) . .
O5A U2A O6 U2B 10.6(2) . .
O4 U2A O6 U2B -60.2(3) . .
N2 U2A O6 U2B -66.39(17) . .
Te1A U2A O6 U2B -161.42(14) . .
Te2A U2A O6 U2B 107.57(16) . .
O4 U2B O6 C71 -50.7(7) . .
O5B U2B O6 C71 52.9(5) . .
N2 U2B O6 C71 -27.8(5) . .
Te2B U2B O6 C71 158.7(5) . .
Te1B U2B O6 C71 -118.5(5) . .
O4 U2B O6 U2A 86.0(3) . .
O5B U2B O6 U2A -170.5(2) . .
N2 U2B O6 U2A 108.80(18) . .
Te2B U2B O6 U2A -64.61(16) . .
Te1B U2B O6 U2A 18.19(14) . .
O3 U1 N1 C8 -92.6(2) . .
O1 U1 N1 C8 92.9(2) . .
O2 U1 N1 C8 -2.9(2) . .
Te1B U1 N1 C8 -128.0(4) . .
Te2B U1 N1 C8 175.6(2) . .
Te2A U1 N1 C8 174.2(2) . .
O3 U1 N1 C1 142.3(2) . .
O1 U1 N1 C1 -32.2(2) . .
O2 U1 N1 C1 -128.0(2) . .
Te1B U1 N1 C1 106.8(5) . .
Te2B U1 N1 C1 50.5(2) . .
Te2A U1 N1 C1 49.1(2) . .
O3 U1 N1 C15 28.2(2) . .
O1 U1 N1 C15 -146.2(3) . .
O2 U1 N1 C15 118.0(3) . .
Te1B U1 N1 C15 -7.2(6) . .
Te2B U1 N1 C15 -63.5(2) . .
Te2A U1 N1 C15 -64.9(2) . .
O4 U2B N2 C62 -91.5(3) . .
O5B U2B N2 C62 -2.8(3) . .
O6 U2B N2 C62 98.7(3) . .
Te1B U2B N2 C62 176.2(3) . .
O4 U2B N2 C69 144.6(3) . .
O5B U2B N2 C69 -126.7(3) . .
O6 U2B N2 C69 -25.1(3) . .
Te1B U2B N2 C69 52.4(3) . .
O4 U2B N2 C55 29.0(3) . .
O5B U2B N2 C55 117.7(3) . .
O6 U2B N2 C55 -140.7(3) . .
Te1B U2B N2 C55 -63.2(3) . .
O4 U2B N2 U2A 132.84(11) . .
O5B U2B N2 U2A -138.50(17) . .
O6 U2B N2 U2A -36.91(14) . .
Te1B U2B N2 U2A 40.59(8) . .
O6 U2A N2 C62 89.5(4) . .
O5A U2A N2 C62 9.7(4) . .
O4 U2A N2 C62 -87.7(4) . .
Te1A U2A N2 C62 178.5(3) . .
Te2A U2A N2 C62 -65.5(5) . .
O6 U2A N2 C69 -32.1(3) . .
O5A U2A N2 C69 -111.8(3) . .
O4 U2A N2 C69 150.8(3) . .
Te1A U2A N2 C69 56.9(3) . .
Te2A U2A N2 C69 172.9(3) . .
O6 U2A N2 C55 -144.1(3) . .
O5A U2A N2 C55 136.2(3) . .
O4 U2A N2 C55 38.8(3) . .
Te1A U2A N2 C55 -55.1(3) . .
Te2A U2A N2 C55 60.9(5) . .
O6 U2A N2 U2B 136.78(16) . .
O5A U2A N2 U2B 57.04(17) . .
O4 U2A N2 U2B -40.36(10) . .
Te1A U2A N2 U2B -134.20(8) . .
Te2A U2A N2 U2B -18.2(4) . .
C8 N1 C1 C2 -62.3(4) . .
C15 N1 C1 C2 179.8(3) . .
U1 N1 C1 C2 63.7(4) . .
N1 C1 C2 C7 131.9(4) . .
N1 C1 C2 C3 -54.6(5) . .
U1 O1 C3 C4 -163.0(3) . .
U1 O1 C3 C2 16.0(7) . .
C7 C2 C3 O1 -176.4(4) . .
C1 C2 C3 O1 10.1(6) . .
C7 C2 C3 C4 2.6(6) . .
C1 C2 C3 C4 -170.9(4) . .
O1 C3 C4 C5 176.8(4) . .
C2 C3 C4 C5 -2.1(6) . .
O1 C3 C4 C22 0.3(6) . .
C2 C3 C4 C22 -178.6(4) . .
C3 C4 C5 C6 -0.2(6) . .
C22 C4 C5 C6 176.5(4) . .
C4 C5 C6 C7 2.0(6) . .
C4 C5 C6 C32 -177.6(4) . .
C5 C6 C7 C2 -1.5(6) . .
C32 C6 C7 C2 178.1(4) . .
C3 C2 C7 C6 -0.7(6) . .
C1 C2 C7 C6 173.0(4) . .
C1 N1 C8 C9 79.9(4) . .
C15 N1 C8 C9 -165.0(3) . .
U1 N1 C8 C9 -45.0(4) . .
N1 C8 C9 C14 -121.5(4) . .
N1 C8 C9 C10 65.7(5) . .
U1 O2 C10 C9 -58.2(5) . .
U1 O2 C10 C11 122.6(4) . .
C14 C9 C10 O2 174.8(4) . .
C8 C9 C10 O2 -12.4(6) . .
C14 C9 C10 C11 -6.0(6) . .
C8 C9 C10 C11 166.9(4) . .
O2 C10 C11 C12 -174.9(4) . .
C9 C10 C11 C12 5.9(6) . .
O2 C10 C11 C33 7.8(6) . .
C9 C10 C11 C33 -171.4(4) . .
C10 C11 C12 C13 -1.1(7) . .
C33 C11 C12 C13 176.2(4) . .
C11 C12 C13 C14 -3.6(7) . .
C11 C12 C13 C43 178.8(5) . .
C12 C13 C14 C9 3.6(7) . .
C43 C13 C14 C9 -178.8(5) . .
C10 C9 C14 C13 1.1(7) . .
C8 C9 C14 C13 -171.7(4) . .
C8 N1 C15 C16 55.6(4) . .
C1 N1 C15 C16 174.7(3) . .
U1 N1 C15 C16 -67.3(4) . .
N1 C15 C16 C21 -126.4(4) . .
N1 C15 C16 C17 58.7(5) . .
U1 O3 C17 C16 -42.2(6) . .
U1 O3 C17 C18 138.2(3) . .
C21 C16 C17 O3 -176.1(4) . .
C15 C16 C17 O3 -1.4(6) . .
C21 C16 C17 C18 3.5(7) . .
C15 C16 C17 C18 178.3(4) . .
O3 C17 C18 C19 174.4(4) . .
C16 C17 C18 C19 -5.2(6) . .
O3 C17 C18 C44 -7.1(6) . .
C16 C17 C18 C44 173.3(4) . .
C17 C18 C19 C20 2.2(8) . .
C44 C18 C19 C20 -176.3(5) . .
C18 C19 C20 C21 2.6(10) . .
C18 C19 C20 C54 -179.4(6) . .
C19 C20 C21 C16 -4.6(9) . .
C54 C20 C21 C16 177.5(6) . .
C17 C16 C21 C20 1.6(8) . .
C15 C16 C21 C20 -173.2(5) . .
C5 C4 C22 C27 132.5(4) . .
C3 C4 C22 C27 -51.1(5) . .
C5 C4 C22 C26 -106.5(4) . .
C3 C4 C22 C26 69.9(5) . .
C5 C4 C22 C30 11.6(5) . .
C3 C4 C22 C30 -172.1(4) . .
C31 C23 C26 C22 59.7(5) . .
C28 C23 C26 C22 -60.5(6) . .
C4 C22 C26 C23 -179.9(4) . .
C27 C22 C26 C23 -57.3(5) . .
C30 C22 C26 C23 58.8(5) . .
C4 C22 C27 C25 175.5(4) . .
C26 C22 C27 C25 55.3(5) . .
C30 C22 C27 C25 -60.8(5) . .
C31 C25 C27 C22 -56.9(6) . .
C29 C25 C27 C22 63.9(6) . .
C29 C24 C28 C23 59.7(6) . .
C30 C24 C28 C23 -60.8(6) . .
C31 C23 C28 C24 -59.1(6) . .
C26 C23 C28 C24 60.8(6) . .
C28 C24 C29 C25 -58.4(6) . .
C30 C24 C29 C25 61.2(6) . .
C31 C25 C29 C24 58.0(6) . .
C27 C25 C29 C24 -62.6(6) . .
C28 C24 C30 C22 61.0(5) . .
C29 C24 C30 C22 -59.6(5) . .
C4 C22 C30 C24 -178.1(4) . .
C27 C22 C30 C24 58.3(5) . .
C26 C22 C30 C24 -59.4(5) . .
C28 C23 C31 C25 58.9(6) . .
C26 C23 C31 C25 -60.9(5) . .
C29 C25 C31 C23 -59.0(6) . .
C27 C25 C31 C23 59.8(6) . .
C12 C11 C33 C37 117.9(5) . .
C10 C11 C33 C37 -65.0(5) . .
C12 C11 C33 C38 -2.2(6) . .
C10 C11 C33 C38 174.9(4) . .
C12 C11 C33 C41 -121.3(4) . .
C10 C11 C33 C41 55.8(5) . .
C39 C34 C37 C33 -59.2(6) . .
C42 C34 C37 C33 60.3(5) . .
C11 C33 C37 C34 178.3(4) . .
C38 C33 C37 C34 -58.7(5) . .
C41 C33 C37 C34 56.5(5) . .
C42 C36 C38 C33 -60.8(5) . .
C40 C36 C38 C33 59.4(6) . .
C11 C33 C38 C36 -178.5(4) . .
C37 C33 C38 C36 58.4(5) . .
C41 C33 C38 C36 -57.7(6) . .
C37 C34 C39 C35 60.1(6) . .
C42 C34 C39 C35 -58.6(6) . .
C41 C35 C39 C34 -60.8(5) . .
C40 C35 C39 C34 59.6(5) . .
C41 C35 C40 C36 60.1(7) . .
C39 C35 C40 C36 -60.5(6) . .
C42 C36 C40 C35 61.2(6) . .
C38 C36 C40 C35 -59.1(7) . .
C40 C35 C41 C33 -61.2(5) . .
C39 C35 C41 C33 59.3(5) . .
C11 C33 C41 C35 -179.4(4) . .
C37 C33 C41 C35 -56.3(5) . .
C38 C33 C41 C35 58.7(5) . .
C40 C36 C42 C34 -60.4(6) . .
C38 C36 C42 C34 60.3(5) . .
C39 C34 C42 C36 59.4(6) . .
C37 C34 C42 C36 -59.7(6) . .
C19 C18 C44 C49 115.2(5) . .
C17 C18 C44 C49 -63.2(5) . .
C19 C18 C44 C48 -122.8(5) . .
C17 C18 C44 C48 58.7(6) . .
C19 C18 C44 C52 -2.4(6) . .
C17 C18 C44 C52 179.1(4) . .
C18 C44 C48 C45 -178.5(4) . .
C49 C44 C48 C45 -56.0(5) . .
C52 C44 C48 C45 59.1(6) . .
C53 C45 C48 C44 57.9(6) . .
C50 C45 C48 C44 -62.1(6) . .
C18 C44 C49 C47 -179.1(4) . .
C48 C44 C49 C47 57.2(5) . .
C52 C44 C49 C47 -58.6(5) . .
C53 C47 C49 C44 -59.1(5) . .
C51 C47 C49 C44 60.6(5) . .
C53 C45 C50 C46 -59.6(6) . .
C48 C45 C50 C46 61.2(6) . .
C51 C46 C50 C45 60.0(6) . .
C52 C46 C50 C45 -59.4(6) . .
C50 C46 C51 C47 -59.6(6) . .
C52 C46 C51 C47 60.2(6) . .
C53 C47 C51 C46 59.6(6) . .
C49 C47 C51 C46 -60.0(6) . .
C51 C46 C52 C44 -61.8(6) . .
C50 C46 C52 C44 58.1(6) . .
C18 C44 C52 C46 179.6(4) . .
C49 C44 C52 C46 59.6(5) . .
C48 C44 C52 C46 -57.3(5) . .
C50 C45 C53 C47 60.2(6) . .
C48 C45 C53 C47 -59.5(6) . .
C51 C47 C53 C45 -60.3(5) . .
C49 C47 C53 C45 59.6(5) . .
C62 N2 C55 C56 52.5(5) . .
C69 N2 C55 C56 172.8(4) . .
U2B N2 C55 C56 -66.5(4) . .
U2A N2 C55 C56 -76.5(4) . .
N2 C55 C56 C61 -123.8(4) . .
N2 C55 C56 C57 59.2(5) . .
U2B O4 C57 C56 -39.2(6) . .
U2A O4 C57 C56 -25.4(6) . .
U2B O4 C57 C58 139.4(4) . .
U2A O4 C57 C58 153.2(3) . .
C61 C56 C57 O4 179.6(3) . .
C55 C56 C57 O4 -3.5(5) . .
C61 C56 C57 C58 0.9(6) . .
C55 C56 C57 C58 177.8(4) . .
O4 C57 C58 C59 179.9(3) . .
C56 C57 C58 C59 -1.5(6) . .
O4 C57 C58 C76 -4.5(6) . .
C56 C57 C58 C76 174.1(4) . .
C57 C58 C59 C60 0.9(6) . .
C76 C58 C59 C60 -174.8(4) . .
C58 C59 C60 C61 0.3(7) . .
C58 C59 C60 C86 178.4(4) . .
C59 C60 C61 C56 -0.9(7) . .
C86 C60 C61 C56 -179.1(4) . .
C57 C56 C61 C60 0.4(6) . .
C55 C56 C61 C60 -176.6(4) . .
C69 N2 C62 C63A 152.0(6) . .
C55 N2 C62 C63A -90.7(6) . .
U2B N2 C62 C63A 26.4(7) . .
U2A N2 C62 C63A 34.0(7) . .
C69 N2 C62 C63B 88.1(5) . .
C55 N2 C62 C63B -154.5(5) . .
U2B N2 C62 C63B -37.4(6) . .
U2A N2 C62 C63B -29.8(6) . .
N2 C62 C63A C68A 131.0(6) . .
C63B C62 C63A C68A -116.9(7) . .
N2 C62 C63A C64A -58.0(10) . .
C63B C62 C63A C64A 54.2(7) . .
U2A O5A C64A C63A 52.9(9) . .
U2A O5A C64A C65A -129.7(6) . .
C62 C63A C64A O5A 15.2(11) . .
C68A C63A C64A O5A -174.1(6) . .
C62 C63A C64A C65A -162.2(7) . .
C68A C63A C64A C65A 8.5(11) . .
O5A C64A C65A C66A 175.8(6) . .
C63A C64A C65A C66A -6.9(10) . .
O5A C64A C65A C87A -6.2(11) . .
C63A C64A C65A C87A 171.0(7) . .
C64A C65A C66A C67A 0.1(11) . .
C87A C65A C66A C67A -177.9(7) . .
C65A C66A C67A C68A 4.9(12) . .
C65A C66A C67A C97A -175.3(9) . .
C66A C67A C68A C63A -3.3(10) . .
C97A C67A C68A C63A 176.9(9) . .
C62 C63A C68A C67A 168.6(6) . .
C64A C63A C68A C67A -3.1(10) . .
C63A C62 C63B C68B 128.4(7) . .
N2 C62 C63B C68B -126.8(6) . .
C63A C62 C63B C64B -50.4(5) . .
N2 C62 C63B C64B 54.4(7) . .
U2B O5B C64B C63B -51.8(5) . .
U2B O5B C64B C65B 122.8(3) . .
C68B C63B C64B O5B 175.5(6) . .
C62 C63B C64B O5B -5.7(4) . .
C68B C63B C64B C65B 0.7(5) . .
C62 C63B C64B C65B 179.5(4) . .
O5B C64B C65B C66B -174.4(3) . .
C63B C64B C65B C66B 0.0 . .
O5B C64B C65B C87B 14.3(5) . .
C63B C64B C65B C87B -171.3(4) . .
C64B C65B C66B C67B 4.1(5) . .
C87B C65B C66B C67B 175.6(7) . .
C65B C66B C67B C68B -8.7(10) . .
C65B C66B C67B C97B 176.3(8) . .
C64B C63B C68B C67B -5.8(11) . .
C62 C63B C68B C67B 175.3(8) . .
C66B C67B C68B C63B 9.7(13) . .
C97B C67B C68B C63B -175.5(9) . .
C62 N2 C69 C70 -55.6(5) . .
C55 N2 C69 C70 -176.6(4) . .
U2B N2 C69 C70 67.6(5) . .
U2A N2 C69 C70 69.6(4) . .
N2 C69 C70 C75 120.7(6) . .
N2 C69 C70 C71 -61.7(8) . .
U2A O6 C71 C72 -146.2(5) . .
U2B O6 C71 C72 -136.8(5) . .
U2A O6 C71 C70 32.9(10) . .
U2B O6 C71 C70 42.3(8) . .
C75 C70 C71 O6 -177.5(5) . .
C69 C70 C71 O6 4.9(9) . .
C75 C70 C71 C72 1.6(9) . .
C69 C70 C71 C72 -175.9(6) . .
O6 C71 C72 C73 177.1(6) . .
C70 C71 C72 C73 -2.0(9) . .
O6 C71 C72 C98 -3.6(9) . .
C70 C71 C72 C98 177.3(5) . .
C71 C72 C73 C74 0.3(9) . .
C98 C72 C73 C74 -178.9(6) . .
C72 C73 C74 C75 1.6(10) . .
C72 C73 C74 C108 -177.5(6) . .
C73 C74 C75 C70 -2.0(9) . .
C108 C74 C75 C70 177.1(6) . .
C71 C70 C75 C74 0.5(9) . .
C69 C70 C75 C74 178.1(6) . .
C59 C58 C76 C84 -11.1(5) . .
C57 C58 C76 C84 173.6(4) . .
C59 C58 C76 C81 107.8(4) . .
C57 C58 C76 C81 -67.5(5) . .
C59 C58 C76 C80 -131.6(4) . .
C57 C58 C76 C80 53.1(5) . .
C85 C77 C80 C76 57.7(5) . .
C82 C77 C80 C76 -62.7(5) . .
C58 C76 C80 C77 -176.9(4) . .
C84 C76 C80 C77 59.4(5) . .
C81 C76 C80 C77 -56.1(5) . .
C85 C79 C81 C76 -60.5(4) . .
C83 C79 C81 C76 59.3(5) . .
C58 C76 C81 C79 -179.6(3) . .
C84 C76 C81 C79 -57.5(4) . .
C80 C76 C81 C79 57.7(4) . .
C83 C78 C82 C77 60.1(5) . .
C84 C78 C82 C77 -59.6(5) . .
C85 C77 C82 C78 -59.4(5) . .
C80 C77 C82 C78 61.2(5) . .
C82 C78 C83 C79 -61.3(5) . .
C84 C78 C83 C79 59.3(4) . .
C85 C79 C83 C78 61.0(4) . .
C81 C79 C83 C78 -59.5(5) . .
C83 C78 C84 C76 -60.8(4) . .
C82 C78 C84 C76 59.3(5) . .
C58 C76 C84 C78 178.8(3) . .
C81 C76 C84 C78 58.9(4) . .
C80 C76 C84 C78 -57.6(4) . .
C81 C79 C85 C77 60.5(5) . .
C83 C79 C85 C77 -60.1(4) . .
C82 C77 C85 C79 60.2(5) . .
C80 C77 C85 C79 -59.4(5) . .
C64A C65A C87A C91A -56.1(9) . .
C66A C65A C87A C91A 121.7(7) . .
C64A C65A C87A C95A -176.6(7) . .
C66A C65A C87A C95A 1.2(10) . .
C64A C65A C87A C92A 63.9(9) . .
C66A C65A C87A C92A -118.3(8) . .
C65A C87A C91A C88A 178.0(6) . .
C95A C87A C91A C88A -58.7(8) . .
C92A C87A C91A C88A 57.3(8) . .
C96A C88A C91A C87A -58.9(9) . .
C93A C88A C91A C87A 49.0(9) . .
C94A C90A C92A C87A -61.4(9) . .
C96A C90A C92A C87A 60.1(8) . .
C91A C87A C92A C90A -57.4(8) . .
C65A C87A C92A C90A -178.1(6) . .
C95A C87A C92A C90A 59.1(8) . .
C95A C89A C93A C88A 42.7(12) . .
C94A C89A C93A C88A -77.1(9) . .
C91A C88A C93A C89A -39.9(11) . .
C96A C88A C93A C89A 74.7(9) . .
C96A C90A C94A C89A -59.9(9) . .
C92A C90A C94A C89A 60.9(9) . .
C93A C89A C94A C90A 66.8(9) . .
C95A C89A C94A C90A -60.9(9) . .
C93A C89A C95A C87A -53.7(12) . .
C94A C89A C95A C87A 61.7(8) . .
C91A C87A C95A C89A 57.3(8) . .
C65A C87A C95A C89A 179.0(7) . .
C92A C87A C95A C89A -59.8(8) . .
C94A C90A C96A C88A 59.8(9) . .
C92A C90A C96A C88A -61.5(9) . .
C91A C88A C96A C90A 60.2(9) . .
C93A C88A C96A C90A -57.3(8) . .
C66B C65B C87B C91B -115.9(6) . .
C64B C65B C87B C91B 55.5(7) . .
C66B C65B C87B C92B 122.1(6) . .
C64B C65B C87B C92B -66.5(7) . .
C66B C65B C87B C95B 4.2(8) . .
C64B C65B C87B C95B 175.5(5) . .
C93B C88B C91B C87B -61.8(10) . .
C96B C88B C91B C87B 59.3(10) . .
C92B C87B C91B C88B -55.9(10) . .
C95B C87B C91B C88B 58.0(10) . .
C65B C87B C91B C88B -179.1(7) . .
C96B C90B C92B C87B -57.1(13) . .
C94B C90B C92B C87B 61.4(11) . .
C91B C87B C92B C90B 55.2(11) . .
C95B C87B C92B C90B -60.0(11) . .
C65B C87B C92B C90B 178.1(8) . .
C91B C88B C93B C89B 51.5(11) . .
C96B C88B C93B C89B -69.7(11) . .
C95B C89B C93B C88B -47.3(13) . .
C94B C89B C93B C88B 67.9(10) . .
C92B C90B C94B C89B -48.0(12) . .
C96B C90B C94B C89B 71.7(11) . .
C95B C89B C94B C90B 43.8(13) . .
C93B C89B C94B C90B -69.1(10) . .
C94B C89B C95B C87B -49.6(14) . .
C93B C89B C95B C87B 51.0(14) . .
C91B C87B C95B C89B -58.6(13) . .
C92B C87B C95B C89B 57.9(13) . .
C65B C87B C95B C89B 179.3(10) . .
C92B C90B C96B C88B 58.8(12) . .
C94B C90B C96B C88B -60.1(11) . .
C93B C88B C96B C90B 60.9(10) . .
C91B C88B C96B C90B -60.2(10) . .
C73 C72 C98 C102 -112.4(6) . .
C71 C72 C98 C102 68.4(7) . .
C73 C72 C98 C103 125.1(6) . .
C71 C72 C98 C103 -54.1(7) . .
C73 C72 C98 C106 7.3(7) . .
C71 C72 C98 C106 -171.9(5) . .
C103 C98 C102 C99 -55.2(6) . .
C72 C98 C102 C99 -178.7(5) . .
C106 C98 C102 C99 58.9(7) . .
C107 C99 C102 C98 57.4(7) . .
C104 C99 C102 C98 -62.4(7) . .
C102 C98 C103 C101 56.4(6) . .
C72 C98 C103 C101 179.1(5) . .
C106 C98 C103 C101 -59.2(6) . .
C107 C101 C103 C98 -58.9(7) . .
C105 C101 C103 C98 61.5(8) . .
C105 C100 C104 C99 56.7(7) . .
C106 C100 C104 C99 -62.2(7) . .
C107 C99 C104 C100 -55.0(7) . .
C102 C99 C104 C100 63.0(7) . .
C107 C101 C105 C100 58.0(8) . .
C103 C101 C105 C100 -60.6(8) . .
C104 C100 C105 C101 -58.6(7) . .
C106 C100 C105 C101 60.1(7) . .
C105 C100 C106 C98 -60.8(6) . .
C104 C100 C106 C98 59.3(6) . .
C102 C98 C106 C100 -57.6(6) . .
C103 C98 C106 C100 59.6(6) . .
C72 C98 C106 C100 -178.9(4) . .
C105 C101 C107 C99 -56.7(7) . .
C103 C101 C107 C99 62.7(7) . .
C104 C99 C107 C101 55.3(7) . .
C102 C99 C107 C101 -61.7(7) . .
C206 C201 C202 C203 -0.3(9) . .
C201 C202 C203 C204 0.4(9) . .
C202 C203 C204 C205 -0.5(9) . .
C203 C204 C205 C206 0.6(9) . .
C202 C201 C206 C205 0.4(10) . .
C204 C205 C206 C201 -0.5(10) . .
C306 C301 C302 C303 0.0 . .
C301 C302 C303 C304 0.0 . .
C302 C303 C304 C305 0.0 . .
C303 C304 C305 C306 0.0 . .
C304 C305 C306 C301 0.0 . .
C302 C301 C306 C305 0.0 . .
C403 C401 C402 C403 -0.1(10) 2_656 .
C401 C402 C403 C401 0.1(10) . 2_656
C506 C501 C502 C503 0.0 . .
C501 C502 C503 C504 0.0 . .
C502 C503 C504 C505 0.0 . .
C503 C504 C505 C506 0.0 . .
C504 C505 C506 C501 0.0 . .
C502 C501 C506 C505 0.0 . .
C606 C601 C602 C603 0.0 . .
C601 C602 C603 C604 0.0 . .
C602 C603 C604 C605 0.0 . .
C603 C604 C605 C606 0.0 . .
C604 C605 C606 C601 0.0 . .
C602 C601 C606 C605 0.0 . .
C706 C701 C702 C703 0.0 . .
C701 C702 C703 C704 0.0 . .
C702 C703 C704 C705 0.0 . .
C703 C704 C705 C706 0.0 . .
C704 C705 C706 C701 0.0 . .
C702 C701 C706 C705 0.0 . .
C806 C801 C802 C803 0.0 . .
C801 C802 C803 C804 0.0 . .
C802 C803 C804 C805 0.0 . .
C803 C804 C805 C806 0.0 . .
C804 C805 C806 C801 0.0 . .
C802 C801 C806 C805 0.0 . .
C811 C812 C813 C814 -85(2) . .
C812 C813 C814 C815 -55(2) . .
C813 C814 C815 C816 171.9(17) . .
C906 C901 C902 C903 0.0 . .
C901 C902 C903 C904 0.0 . .
C902 C903 C904 C905 0.0 . .
C903 C904 C905 C906 0.0 . .
C904 C905 C906 C901 0.0 . .
C902 C901 C906 C905 0.0 . .
